data_7000370
loop_
_publ_author_name
'Dabb, Serin L.'
'Ho, Joanne H. H.'
'Hodgson, Richard'
'Messerle, Barbara A.'
'Wagler, J\"org'

_publ_section_title
;
 Weakly coordinating counter-ions for highly efficient catalysis of
 intramolecular hydroamination
;
_journal_issue 4
_journal_name_full 'Dalton Transactions'
_journal_page_first 634
_journal_paper_doi 10.1039/b814168a
_journal_year 2009
_chemical_formula_moiety 'C32 H12 B F24, C15 H20 Ir N4'
_chemical_formula_sum 'C47 H32 B F24 Ir N4'
_chemical_formula_weight 1311.78
_chemical_name_systematic
;
?
;
_space_group_IT_number 2
_symmetry_cell_setting triclinic
_symmetry_space_group_name_Hall '-P 1'
_symmetry_space_group_name_H-M 'P -1'
_atom_sites_solution_hydrogens geom
_atom_sites_solution_primary direct
_atom_sites_solution_secondary difmap
_audit_creation_method SHELXL-97
_cell_angle_alpha 107.5120(10)
_cell_angle_beta 92.1280(10)
_cell_angle_gamma 91.1660(10)
_cell_formula_units_Z 4
_cell_length_a 14.9389(3)
_cell_length_b 15.8085(2)
_cell_length_c 20.8606(4)
_cell_measurement_reflns_used 130305
_cell_measurement_temperature 100(2)
_cell_measurement_theta_max 30.034
_cell_measurement_theta_min 2.546
_cell_volume 4692.34(15)
_computing_cell_refinement 'HKL Scalepack (Otwinowski & Minor 1997)'
_computing_data_collection 'Nonius Collect, KappaCCD'
_computing_data_reduction 'Denzo and Scalepak (Otwinowski & Minor, 1997)'
_computing_molecular_graphics 'ORTEP32 for windows (Farugia)'
_computing_publication_material 'Ciftab (Sheldrick, 1997)'
_computing_structure_refinement 'SHELXL-97 (Sheldrick, 1997)'
_computing_structure_solution 'SHELXS-97 (Sheldrick, 1990)'
_diffrn_ambient_temperature 100(2)
_diffrn_measured_fraction_theta_full 0.997
_diffrn_measured_fraction_theta_max 0.997
_diffrn_measurement_device_type 'Nonius Kappa CCD area detector'
_diffrn_measurement_method 'phi and omega scans'
_diffrn_radiation_monochromator graphite
_diffrn_radiation_source 'fine-focus sealed tube'
_diffrn_radiation_type MoK\a
_diffrn_radiation_wavelength 0.71073
_diffrn_reflns_av_R_equivalents 0.0619
_diffrn_reflns_av_sigmaI/netI 0.0483
_diffrn_reflns_limit_h_max 21
_diffrn_reflns_limit_h_min -21
_diffrn_reflns_limit_k_max 21
_diffrn_reflns_limit_k_min -22
_diffrn_reflns_limit_l_max 29
_diffrn_reflns_limit_l_min -29
_diffrn_reflns_number 90419
_diffrn_reflns_theta_full 30.00
_diffrn_reflns_theta_max 30.00
_diffrn_reflns_theta_min 2.59
_exptl_absorpt_coefficient_mu 2.982
_exptl_absorpt_correction_T_max 0.436
_exptl_absorpt_correction_T_min 0.297
_exptl_absorpt_correction_type multi-scan
_exptl_absorpt_process_details SORTAV
_exptl_crystal_colour yellow
_exptl_crystal_density_diffrn 1.843
_exptl_crystal_density_method 'not measured'
_exptl_crystal_description piece
_exptl_crystal_F_000 2560
_exptl_crystal_size_max 0.45
_exptl_crystal_size_mid 0.42
_exptl_crystal_size_min 0.28
_refine_diff_density_max 4.519
_refine_diff_density_min -3.693
_refine_diff_density_rms 0.167
_refine_ls_extinction_method none
_refine_ls_goodness_of_fit_ref 1.105
_refine_ls_hydrogen_treatment constr
_refine_ls_matrix_type full
_refine_ls_number_parameters 1475
_refine_ls_number_reflns 27296
_refine_ls_number_restraints 154
_refine_ls_restrained_S_all 1.145
_refine_ls_R_factor_all 0.0718
_refine_ls_R_factor_gt 0.0491
_refine_ls_shift/su_max 0.003
_refine_ls_shift/su_mean 0.000
_refine_ls_structure_factor_coef Fsqd
_refine_ls_weighting_details 'calc w=1/[\s^2^(Fo^2^)+(0.0794P)^2^+1.8161P] where P=(Fo^2^+2Fc^2^)/3'
_refine_ls_weighting_scheme calc
_refine_ls_wR_factor_gt 0.1305
_refine_ls_wR_factor_ref 0.1399
_reflns_number_gt 20484
_reflns_number_total 27296
_reflns_threshold_expression >2sigma(I)
_cod_data_source_file b814168a.txt
_cod_data_source_block jh00101
_cod_original_cell_volume 4692.34(14)
_cod_original_sg_symbol_Hall -P1
_cod_original_sg_symbol_H-M P-1
_cod_database_code 7000370

loop_
_symmetry_equiv_pos_as_xyz
'x, y, z'
'-x, -y, -z'

loop_
_atom_site_label
_atom_site_type_symbol
_atom_site_fract_x
_atom_site_fract_y
_atom_site_fract_z
_atom_site_U_iso_or_equiv
_atom_site_adp_type
_atom_site_occupancy
_atom_site_symmetry_multiplicity
_atom_site_calc_flag
_atom_site_refinement_flags
_atom_site_disorder_assembly
_atom_site_disorder_group
Ir1 Ir 0.078967(10) 0.796600(10) 0.001080(7) 0.02221(5) Uani 1 1 d . . .
N1 N 0.0800(2) 0.6936(2) -0.08897(17) 0.0203(6) Uani 1 1 d . . .
N2 N 0.1587(2) 0.6693(2) -0.11999(17) 0.0209(7) Uani 1 1 d . . .
N3 N 0.2517(2) 0.7978(2) -0.06945(18) 0.0268(7) Uani 1 1 d . . .
N4 N 0.1929(2) 0.8504(2) -0.02960(18) 0.0258(7) Uani 1 1 d . . .
C1 C 0.1170(3) 0.8626(3) 0.1030(2) 0.0364(11) Uani 1 1 d . . .
H1 H 0.1770 0.8633 0.0895 0.044 Uiso 1 1 calc R . .
C2 C 0.0563(4) 0.9142(4) 0.0802(3) 0.0481(15) Uani 1 1 d . . .
H2 H 0.0766 0.9460 0.0511 0.058 Uiso 1 1 calc R . .
C3 C -0.0411(4) 0.9219(4) 0.1000(3) 0.0582(18) Uani 1 1 d . . .
H3A H -0.0610 0.9824 0.1033 0.070 Uiso 1 1 calc R . .
H3B H -0.0453 0.9135 0.1449 0.070 Uiso 1 1 calc R . .
C4 C -0.1034(4) 0.8541(4) 0.0497(3) 0.0569(18) Uani 1 1 d . . .
H4A H -0.1546 0.8393 0.0736 0.068 Uiso 1 1 calc R . .
H4B H -0.1275 0.8808 0.0157 0.068 Uiso 1 1 calc R . .
C5 C -0.0575(3) 0.7703(4) 0.0146(2) 0.0386(12) Uani 1 1 d . . .
H5 H -0.0649 0.7484 -0.0331 0.046 Uiso 1 1 calc R . .
C6 C -0.0042(3) 0.7218(3) 0.0471(2) 0.0328(10) Uani 1 1 d . . .
H6 H 0.0246 0.6710 0.0203 0.039 Uiso 1 1 calc R . .
C7 C 0.0095(3) 0.7469(4) 0.1232(2) 0.0417(12) Uani 1 1 d . . .
H7A H 0.0137 0.6923 0.1369 0.050 Uiso 1 1 calc R . .
H7B H -0.0428 0.7795 0.1445 0.050 Uiso 1 1 calc R . .
C8 C 0.0950(3) 0.8049(4) 0.1479(2) 0.0411(12) Uani 1 1 d . . .
H8A H 0.0874 0.8437 0.1943 0.049 Uiso 1 1 calc R . .
H8B H 0.1459 0.7662 0.1492 0.049 Uiso 1 1 calc R . .
C9 C 0.0162(3) 0.6446(3) -0.1315(2) 0.0261(8) Uani 1 1 d . . .
H9 H -0.0462 0.6483 -0.1243 0.031 Uiso 1 1 calc R . .
C10 C 0.0537(3) 0.5871(3) -0.1881(2) 0.0302(9) Uani 1 1 d . . .
H10 H 0.0229 0.5447 -0.2250 0.036 Uiso 1 1 calc R . .
C11 C 0.1447(3) 0.6050(3) -0.1789(2) 0.0281(9) Uani 1 1 d . . .
H11 H 0.1893 0.5770 -0.2087 0.034 Uiso 1 1 calc R . .
C12 C 0.2429(3) 0.7024(3) -0.0837(2) 0.0259(8) Uani 1 1 d . . .
H12A H 0.2932 0.6738 -0.1108 0.031 Uiso 1 1 calc R . .
H12B H 0.2457 0.6873 -0.0409 0.031 Uiso 1 1 calc R . .
C13 C 0.3169(3) 0.8473(4) -0.0867(3) 0.0396(12) Uani 1 1 d . . .
H13 H 0.3660 0.8253 -0.1137 0.048 Uiso 1 1 calc R . .
C14 C 0.2987(4) 0.9333(3) -0.0582(3) 0.0460(14) Uani 1 1 d . . .
H14 H 0.3322 0.9834 -0.0615 0.055 Uiso 1 1 calc R . .
C15 C 0.2213(4) 0.9340(3) -0.0230(3) 0.0372(11) Uani 1 1 d . . .
H15 H 0.1927 0.9860 0.0020 0.045 Uiso 1 1 calc R . .
Ir2 Ir 0.567675(10) 0.293009(9) 0.505806(7) 0.02102(5) Uani 1 1 d . . .
N5 N 0.5761(2) 0.1933(2) 0.41443(17) 0.0190(6) Uani 1 1 d . . .
N6 N 0.6566(2) 0.1743(2) 0.38513(17) 0.0216(7) Uani 1 1 d . . .
N7 N 0.7384(2) 0.3099(2) 0.43754(18) 0.0268(8) Uani 1 1 d . . .
N8 N 0.6745(3) 0.3566(2) 0.47715(19) 0.0290(8) Uani 1 1 d . . .
C16 C 0.6027(3) 0.3594(3) 0.6086(2) 0.0332(10) Uani 1 1 d . . .
H16 H 0.6619 0.3667 0.5955 0.040 Uiso 1 1 calc R . .
C17 C 0.5338(4) 0.4056(3) 0.5869(2) 0.0394(12) Uani 1 1 d . . .
H17 H 0.5493 0.4403 0.5585 0.047 Uiso 1 1 calc R . .
C18 C 0.4369(4) 0.4035(4) 0.6057(3) 0.0475(14) Uani 1 1 d . . .
H18A H 0.4110 0.4620 0.6098 0.057 Uiso 1 1 calc R . .
H18B H 0.4346 0.3931 0.6501 0.057 Uiso 1 1 calc R . .
C19 C 0.3802(3) 0.3317(4) 0.5541(3) 0.0433(13) Uani 1 1 d . . .
H19A H 0.3315 0.3110 0.5772 0.052 Uiso 1 1 calc R . .
H19B H 0.3522 0.3575 0.5208 0.052 Uiso 1 1 calc R . .
C20 C 0.4341(3) 0.2533(3) 0.5178(2) 0.0286(9) Uani 1 1 d . . .
H20 H 0.4277 0.2325 0.4700 0.034 Uiso 1 1 calc R . .
C21 C 0.4934(3) 0.2088(3) 0.5500(2) 0.0257(8) Uani 1 1 d . . .
H21 H 0.5262 0.1614 0.5228 0.031 Uiso 1 1 calc R . .
C22 C 0.5074(3) 0.2331(3) 0.6260(2) 0.0315(10) Uani 1 1 d . . .
H22A H 0.5178 0.1787 0.6389 0.038 Uiso 1 1 calc R . .
H22B H 0.4526 0.2602 0.6475 0.038 Uiso 1 1 calc R . .
C23 C 0.5878(3) 0.2988(3) 0.6518(2) 0.0339(10) Uani 1 1 d . . .
H23A H 0.5779 0.3355 0.6984 0.041 Uiso 1 1 calc R . .
H23B H 0.6426 0.2649 0.6528 0.041 Uiso 1 1 calc R . .
C24 C 0.5160(3) 0.1406(3) 0.3704(2) 0.0243(8) Uani 1 1 d . . .
H24 H 0.4532 0.1403 0.3763 0.029 Uiso 1 1 calc R . .
C25 C 0.5575(3) 0.0861(3) 0.3148(2) 0.0279(9) Uani 1 1 d . . .
H25 H 0.5298 0.0423 0.2773 0.034 Uiso 1 1 calc R . .
C26 C 0.6468(3) 0.1096(3) 0.3260(2) 0.0265(9) Uani 1 1 d . . .
H26 H 0.6934 0.0847 0.2971 0.032 Uiso 1 1 calc R . .
C27 C 0.7376(3) 0.2143(3) 0.4227(2) 0.0279(9) Uani 1 1 d . . .
H27A H 0.7901 0.1904 0.3964 0.033 Uiso 1 1 calc R . .
H27B H 0.7420 0.1989 0.4653 0.033 Uiso 1 1 calc R . .
C28 C 0.7975(3) 0.3649(4) 0.4209(3) 0.0390(12) Uani 1 1 d . . .
H28 H 0.8482 0.3476 0.3944 0.047 Uiso 1 1 calc R . .
C29 C 0.7711(4) 0.4496(4) 0.4490(3) 0.0480(15) Uani 1 1 d . . .
H29 H 0.7988 0.5026 0.4456 0.058 Uiso 1 1 calc R . .
C30 C 0.6950(4) 0.4421(3) 0.4837(2) 0.0374(11) Uani 1 1 d . . .
H30 H 0.6620 0.4909 0.5087 0.045 Uiso 1 1 calc R . .
B1 B 0.6108(3) 0.6926(3) 0.9280(2) 0.0151(7) Uani 1 1 d . . .
C31 C 0.6530(2) 0.7763(2) 0.90620(18) 0.0161(7) Uani 1 1 d . . .
C32 C 0.7362(2) 0.7744(2) 0.87678(19) 0.0193(7) Uani 1 1 d . . .
H32 H 0.7722 0.7243 0.8720 0.023 Uiso 1 1 calc R . .
C33 C 0.7676(2) 0.8438(2) 0.85430(19) 0.0179(7) Uani 1 1 d . . .
C34 C 0.7167(3) 0.9175(2) 0.85913(19) 0.0201(7) Uani 1 1 d . . .
H34 H 0.7373 0.9640 0.8427 0.024 Uiso 1 1 calc R . .
C35 C 0.6344(3) 0.9212(2) 0.88882(19) 0.0194(7) Uani 1 1 d . . .
C36 C 0.6042(2) 0.8532(2) 0.91265(18) 0.0178(7) Uani 1 1 d . . .
H36 H 0.5486 0.8588 0.9340 0.021 Uiso 1 1 calc R . .
C37 C 0.8595(3) 0.8374(3) 0.8259(2) 0.0254(8) Uani 1 1 d . . .
F37A F 0.87396(19) 0.75779(18) 0.78376(16) 0.0406(7) Uani 1 1 d . . .
F37B F 0.92318(17) 0.8525(2) 0.87562(16) 0.0392(7) Uani 1 1 d . . .
F37C F 0.87500(18) 0.89759(19) 0.79392(15) 0.0374(7) Uani 1 1 d . . .
C38 C 0.5772(3) 0.9997(3) 0.8927(2) 0.0269(9) Uani 1 1 d . . .
F38A F 0.5337(2) 1.02554(19) 0.94884(14) 0.0396(7) Uani 1 1 d . . .
F38B F 0.5181(2) 0.9833(2) 0.84248(16) 0.0526(9) Uani 1 1 d . . .
F38C F 0.6253(2) 1.07085(19) 0.8905(2) 0.0564(10) Uani 1 1 d . . .
C39 C 0.5306(2) 0.6409(2) 0.87419(17) 0.0156(7) Uani 1 1 d . . .
C40 C 0.4983(2) 0.5563(2) 0.87518(18) 0.0171(7) Uani 1 1 d . . .
H40 H 0.5239 0.5309 0.9072 0.021 Uiso 1 1 calc R . .
C41 C 0.4302(2) 0.5095(2) 0.83067(18) 0.0166(7) Uani 1 1 d . . .
C42 C 0.3912(2) 0.5433(2) 0.78240(18) 0.0174(7) Uani 1 1 d . . .
H42 H 0.3451 0.5109 0.7517 0.021 Uiso 1 1 calc R . .
C43 C 0.4219(2) 0.6261(3) 0.78051(18) 0.0183(7) Uani 1 1 d . . .
C44 C 0.4905(2) 0.6734(3) 0.82501(19) 0.0175(7) Uani 1 1 d . . .
H44 H 0.5105 0.7293 0.8218 0.021 Uiso 1 1 calc R . .
C45 C 0.3998(3) 0.4182(3) 0.8322(2) 0.0244(8) Uani 1 1 d . . .
F45A F 0.40852(18) 0.41035(16) 0.89435(13) 0.0283(5) Uani 1 1 d . . .
F45B F 0.3154(2) 0.3985(2) 0.81100(16) 0.0422(7) Uani 1 1 d . . .
F45C F 0.4500(2) 0.35563(17) 0.79291(16) 0.0468(8) Uani 1 1 d . . .
C46 C 0.3793(3) 0.6650(3) 0.7295(2) 0.0247(8) Uani 1 1 d . . .
F46A F 0.4197(2) 0.6431(3) 0.67214(16) 0.0644(11) Uani 1 1 d . . .
F46B F 0.29606(19) 0.6371(3) 0.71281(19) 0.0631(11) Uani 1 1 d . . .
F46C F 0.3803(3) 0.7513(2) 0.75011(19) 0.0803(15) Uani 1 1 d . . .
C47 C 0.5716(2) 0.7322(2) 1.00372(18) 0.0159(7) Uani 1 1 d . . .
C48 C 0.4880(2) 0.7090(2) 1.02234(18) 0.0177(7) Uani 1 1 d . . .
H48 H 0.4484 0.6707 0.9890 0.021 Uiso 1 1 calc R . .
C49 C 0.4609(2) 0.7402(2) 1.08849(19) 0.0188(7) Uani 1 1 d . . .
C50 C 0.5167(3) 0.7949(2) 1.13930(19) 0.0193(7) Uani 1 1 d . . .
H50 H 0.4984 0.8151 1.1844 0.023 Uiso 1 1 calc R . .
C51 C 0.5996(3) 0.8192(2) 1.12229(19) 0.0197(7) Uani 1 1 d . . .
C52 C 0.6260(2) 0.7901(2) 1.05617(19) 0.0177(7) Uani 1 1 d . . .
H52 H 0.6827 0.8099 1.0459 0.021 Uiso 1 1 calc R . .
C53 C 0.3711(3) 0.7098(3) 1.1047(2) 0.0291(9) Uani 1 1 d . . .
F53A F 0.3528(2) 0.7399(3) 1.16853(15) 0.0585(10) Uani 1 1 d . . .
F53B F 0.3631(3) 0.6224(2) 1.0875(2) 0.0844(16) Uani 1 1 d . . .
F53C F 0.3041(2) 0.7345(3) 1.07200(18) 0.0646(11) Uani 1 1 d . . .
C54 C 0.6649(3) 0.8741(3) 1.1752(2) 0.0287(9) Uani 1 1 d . . .
F54A F 0.6367(2) 0.8907(2) 1.23715(13) 0.0437(7) Uani 1 1 d . . .
F54B F 0.7435(2) 0.8366(3) 1.17391(16) 0.0616(11) Uani 1 1 d . . .
F54C F 0.6816(3) 0.9545(2) 1.16757(19) 0.0700(12) Uani 1 1 d . . .
C55 C 0.6884(2) 0.6206(2) 0.92837(18) 0.0160(7) Uani 1 1 d . C .
C56 C 0.7295(2) 0.6095(2) 0.98671(19) 0.0184(7) Uani 1 1 d . . .
H56 H 0.7114 0.6447 1.0294 0.022 Uiso 1 1 calc R . .
C57 C 0.7968(3) 0.5478(3) 0.9839(2) 0.0221(8) Uani 1 1 d . C .
C58 C 0.8254(3) 0.4949(3) 0.9230(2) 0.0223(8) Uani 1 1 d . . .
H58 H 0.8712 0.4536 0.9212 0.027 Uiso 1 1 calc R A 1
C60 C 0.7175(2) 0.5652(2) 0.86680(19) 0.0186(7) Uani 1 1 d . . .
H60 H 0.6909 0.5695 0.8259 0.022 Uiso 1 1 calc R B 1
C61 C 0.8331(3) 0.5346(3) 1.0478(2) 0.0286(9) Uani 1 1 d . . .
F61A F 0.7792(2) 0.47890(19) 1.06825(15) 0.0453(8) Uani 1 1 d . C .
F61B F 0.9144(2) 0.5003(2) 1.04225(16) 0.0554(10) Uani 1 1 d . C .
F61C F 0.84031(18) 0.60966(17) 1.09877(13) 0.0316(6) Uani 1 1 d . C .
C59A C 0.7847(3) 0.5042(3) 0.8645(2) 0.0213(8) Uani 0.70 1 d PD C 1
C62A C 0.8138(2) 0.4533(2) 0.79632(12) 0.0328(11) Uani 0.70 1 d PGD C 1
F62A F 0.7490(2) 0.4215(2) 0.75117(12) 0.0623(15) Uani 0.70 1 d PRU C 1
F62B F 0.8743(2) 0.3949(2) 0.79626(12) 0.083(2) Uani 0.70 1 d PRU C 1
F62C F 0.8524(2) 0.5042(2) 0.76574(12) 0.0589(14) Uani 0.70 1 d PRU C 1
C59B C 0.7847(3) 0.5042(3) 0.8645(2) 0.0213(8) Uani 0.30 1 d PD C 2
C62B C 0.8116(5) 0.4431(4) 0.7988(2) 0.0328(11) Uani 0.30 1 d PGD C 2
F62D F 0.7691(5) 0.3662(4) 0.7833(2) 0.066(3) Uani 0.30 1 d PRU C 2
F62E F 0.8958(5) 0.4226(4) 0.7991(2) 0.048(3) Uani 0.30 1 d PRU C 2
F62F F 0.8068(5) 0.4754(4) 0.7481(2) 0.108(6) Uani 0.30 1 d PRU C 2
B2 B 0.1041(3) 0.1935(3) 0.4311(2) 0.0153(7) Uani 1 1 d . . .
C63 C 0.0242(2) 0.1420(2) 0.37642(18) 0.0159(7) Uani 1 1 d . F .
C64 C -0.0060(2) 0.0564(2) 0.37488(18) 0.0164(7) Uani 1 1 d . . .
H64 H 0.0201 0.0302 0.4062 0.020 Uiso 1 1 calc R . .
C65 C -0.0724(2) 0.0091(2) 0.32926(18) 0.0165(7) Uani 1 1 d . F .
C66 C -0.1134(2) 0.0442(2) 0.28228(18) 0.0171(7) Uani 1 1 d . . .
H66 H -0.1586 0.0116 0.2508 0.021 Uiso 1 1 calc R D 1
C68 C -0.0180(2) 0.1768(2) 0.32871(18) 0.0166(7) Uani 1 1 d . . .
H68 H -0.0002 0.2343 0.3274 0.020 Uiso 1 1 calc R E 1
C69 C -0.0993(3) -0.0842(3) 0.3282(2) 0.0231(8) Uani 1 1 d . . .
F69A F -0.08947(18) -0.09444(16) 0.38977(13) 0.0275(5) Uani 1 1 d . F .
F69B F -0.0479(2) -0.14374(17) 0.28805(15) 0.0455(8) Uani 1 1 d . F .
F69C F -0.1840(2) -0.10537(19) 0.30756(16) 0.0419(7) Uani 1 1 d . F .
C67A C -0.0853(2) 0.1288(2) 0.28346(18) 0.0169(7) Uani 0.50 1 d PD F 1
C70A C -0.1296(2) 0.1700(2) 0.23526(16) 0.0235(8) Uani 0.50 1 d PGD F 1
F70A F -0.1597(2) 0.2486(2) 0.26666(16) 0.0523(18) Uani 0.50 1 d PRU F 1
F70B F -0.0788(2) 0.1787(2) 0.18735(16) 0.0457(17) Uani 0.50 1 d PRU F 1
F70C F -0.1996(2) 0.1218(2) 0.20332(16) 0.0488(18) Uani 0.50 1 d PRU F 1
C67B C -0.0853(2) 0.1288(2) 0.28346(18) 0.0169(7) Uani 0.50 1 d PD F 2
C70B C -0.1284(2) 0.1707(3) 0.23524(17) 0.0235(8) Uani 0.50 1 d PGD F 2
F70D F -0.1103(2) 0.2562(3) 0.24855(17) 0.0557(19) Uani 0.50 1 d PRU F 2
F70E F -0.1004(2) 0.1383(3) 0.17391(17) 0.0499(19) Uani 0.50 1 d PRU F 2
F70F F -0.2157(2) 0.1578(3) 0.22527(17) 0.0455(17) Uani 0.50 1 d PRU F 2
C71 C 0.0645(2) 0.2312(2) 0.50639(18) 0.0158(7) Uani 1 1 d . I .
C72 C -0.0195(2) 0.2079(2) 0.52462(19) 0.0183(7) Uani 1 1 d . . .
H72 H -0.0593 0.1706 0.4908 0.022 Uiso 1 1 calc R G 1
C74 C 0.0093(3) 0.2913(2) 0.64211(19) 0.0194(7) Uani 1 1 d . . .
H74 H -0.0088 0.3104 0.6872 0.023 Uiso 1 1 calc R H 1
C75 C 0.0924(2) 0.3162(2) 0.62540(19) 0.0177(7) Uani 1 1 d . I .
C76 C 0.1187(2) 0.2881(2) 0.55919(19) 0.0192(7) Uani 1 1 d . . .
H76 H 0.1754 0.3082 0.5492 0.023 Uiso 1 1 calc R I .
C73A C -0.0468(2) 0.2375(3) 0.5907(2) 0.0200(7) Uani 0.42 1 d PDU I 1
C77A C -0.1408(2) 0.2184(3) 0.6061(3) 0.0318(12) Uani 0.42 1 d PGD I 1
F77A F -0.1564(2) 0.2210(3) 0.6686(3) 0.078(5) Uani 0.42 1 d PRU I 1
F77B F -0.1800(2) 0.1470(3) 0.5630(3) 0.0491(19) Uani 0.42 1 d PRU I 1
F77C F -0.1976(2) 0.2764(3) 0.5955(3) 0.060(2) Uani 0.42 1 d PRU I 1
C73B C -0.0468(2) 0.2375(3) 0.5907(2) 0.0200(7) Uani 0.58 1 d PD I 2
C77B C -0.13444(18) 0.2013(2) 0.60551(19) 0.0318(12) Uani 0.58 1 d PGD I 2
F77D F -0.14962(18) 0.2305(2) 0.67038(19) 0.048(2) Uani 0.58 1 d PRU I 2
F77E F -0.13600(18) 0.1140(2) 0.59135(19) 0.0664(19) Uani 0.58 1 d PRU I 2
F77F F -0.20394(18) 0.2261(2) 0.57521(19) 0.0585(17) Uani 0.58 1 d PRU I 2
C78 C 0.1583(3) 0.3688(3) 0.6791(2) 0.0280(9) Uani 1 1 d . . .
F78A F 0.1266(2) 0.3915(2) 0.74044(13) 0.0409(7) Uani 1 1 d . I .
F78B F 0.2327(2) 0.3259(3) 0.68163(16) 0.0564(10) Uani 1 1 d . I .
F78C F 0.1842(3) 0.4459(2) 0.66850(17) 0.0613(11) Uani 1 1 d . I .
C79 C 0.1823(2) 0.1219(2) 0.43034(18) 0.0151(7) Uani 1 1 d . . .
C80 C 0.2221(2) 0.1079(2) 0.48808(19) 0.0184(7) Uani 1 1 d . . .
H80 H 0.2024 0.1406 0.5310 0.022 Uiso 1 1 calc R . .
C81 C 0.2901(3) 0.0471(2) 0.48419(19) 0.0189(7) Uani 1 1 d . . .
C82 C 0.3215(3) -0.0023(3) 0.4226(2) 0.0210(8) Uani 1 1 d . . .
H82 H 0.3681 -0.0430 0.4201 0.025 Uiso 1 1 calc R . .
C83 C 0.2819(2) 0.0102(2) 0.36476(19) 0.0186(7) Uani 1 1 d . . .
C84 C 0.2142(2) 0.0701(2) 0.36843(19) 0.0177(7) Uani 1 1 d . . .
H84 H 0.1884 0.0765 0.3279 0.021 Uiso 1 1 calc R . .
C85 C 0.3253(3) 0.0310(3) 0.5475(2) 0.0248(8) Uani 1 1 d . . .
F85A F 0.4061(2) -0.0049(2) 0.54173(15) 0.0487(8) Uani 1 1 d . . .
F85B F 0.33288(18) 0.10465(17) 0.59972(12) 0.0283(5) Uani 1 1 d . . .
F85C F 0.2699(2) -0.02527(18) 0.56640(14) 0.0413(7) Uani 1 1 d . . .
C86 C 0.3136(3) -0.0395(3) 0.2965(2) 0.0302(10) Uani 1 1 d . . .
F86A F 0.2491(2) -0.0725(3) 0.25205(16) 0.0638(11) Uani 1 1 d . . .
F86B F 0.3549(2) 0.0156(2) 0.26825(16) 0.0615(10) Uani 1 1 d . . .
F86C F 0.3737(3) -0.0976(3) 0.29780(17) 0.0839(16) Uani 1 1 d . . .
C87 C 0.1455(2) 0.2780(2) 0.40992(18) 0.0177(7) Uani 1 1 d . L .
C88 C 0.2290(2) 0.2789(2) 0.38209(19) 0.0188(7) Uani 1 1 d . . .
H88 H 0.2670 0.2304 0.3783 0.023 Uiso 1 1 calc R . .
C89 C 0.2583(3) 0.3493(3) 0.3597(2) 0.0232(8) Uani 1 1 d . L .
C90 C 0.2058(3) 0.4214(3) 0.3642(2) 0.0270(9) Uani 1 1 d . . .
H90 H 0.2254 0.4685 0.3482 0.032 Uiso 1 1 calc R J 1
C92 C 0.0942(3) 0.3535(2) 0.41630(19) 0.0206(7) Uani 1 1 d . . .
H92 H 0.0383 0.3572 0.4370 0.025 Uiso 1 1 calc R K 1
C93 C 0.3508(3) 0.3454(3) 0.3330(2) 0.0289(9) Uani 1 1 d . . .
F93A F 0.41340(19) 0.3630(2) 0.38415(16) 0.0452(7) Uani 1 1 d . L .
F93B F 0.3685(2) 0.26637(19) 0.29163(16) 0.0447(8) Uani 1 1 d . L .
F93C F 0.3664(2) 0.4053(2) 0.30109(17) 0.0460(8) Uani 1 1 d . L .
C91A C 0.1232(3) 0.4229(3) 0.3931(2) 0.0259(9) Uani 0.60 1 d PD L 1
C94A C 0.0709(2) 0.50381(19) 0.3980(2) 0.0352(12) Uani 0.60 1 d PGD L 1
F94A F 0.0187(2) 0.48984(19) 0.3444(2) 0.079(2) Uani 0.60 1 d PRU L 1
F94B F 0.0289(2) 0.52767(19) 0.4537(2) 0.0527(15) Uani 0.60 1 d PRU L 1
F94C F 0.1183(2) 0.57452(19) 0.4000(2) 0.0692(18) Uani 0.60 1 d PRU L 1
C91B C 0.1232(3) 0.4229(3) 0.3931(2) 0.0259(9) Uani 0.40 1 d PD L 2
C94B C 0.0596(3) 0.4956(3) 0.3966(3) 0.0352(12) Uani 0.40 1 d PGD L 2
F94D F 0.0454(3) 0.5179(3) 0.3421(3) 0.054(2) Uani 0.40 1 d PRU L 2
F94E F 0.0748(3) 0.5669(3) 0.4470(3) 0.0426(18) Uani 0.40 1 d PRU L 2
F94F F -0.0236(3) 0.4810(3) 0.4075(3) 0.067(2) Uani 0.40 1 d PRU L 2

loop_
_atom_site_aniso_label
_atom_site_aniso_U_11
_atom_site_aniso_U_22
_atom_site_aniso_U_33
_atom_site_aniso_U_23
_atom_site_aniso_U_13
_atom_site_aniso_U_12
Ir1 0.02315(8) 0.02100(9) 0.01898(9) 0.00083(6) -0.00201(6) 0.00472(6)
N1 0.0190(15) 0.0186(16) 0.0218(17) 0.0041(13) -0.0024(13) 0.0008(12)
N2 0.0235(16) 0.0185(16) 0.0206(16) 0.0055(13) 0.0015(13) 0.0018(12)
N3 0.0266(17) 0.0302(19) 0.0251(18) 0.0115(15) -0.0038(14) -0.0051(14)
N4 0.0309(18) 0.0212(17) 0.0253(18) 0.0083(14) -0.0067(15) -0.0061(14)
C1 0.035(2) 0.044(3) 0.020(2) -0.007(2) -0.0016(18) -0.003(2)
C2 0.059(3) 0.034(3) 0.036(3) -0.014(2) -0.003(3) 0.017(2)
C3 0.054(4) 0.060(4) 0.044(3) -0.012(3) -0.001(3) 0.029(3)
C4 0.035(3) 0.083(5) 0.040(3) -0.003(3) 0.001(2) 0.030(3)
C5 0.024(2) 0.059(3) 0.026(2) 0.000(2) 0.0034(18) 0.008(2)
C6 0.0225(19) 0.047(3) 0.025(2) 0.004(2) 0.0039(17) -0.0022(18)
C7 0.030(2) 0.066(4) 0.026(2) 0.010(2) 0.0065(19) -0.007(2)
C8 0.028(2) 0.071(4) 0.020(2) 0.009(2) -0.0005(18) -0.002(2)
C9 0.0253(19) 0.023(2) 0.027(2) 0.0037(17) -0.0017(16) 0.0003(15)
C10 0.035(2) 0.027(2) 0.024(2) 0.0024(18) -0.0017(18) -0.0019(18)
C11 0.033(2) 0.026(2) 0.021(2) 0.0008(17) -0.0004(17) 0.0030(17)
C12 0.0255(19) 0.028(2) 0.025(2) 0.0088(17) -0.0007(16) 0.0010(16)
C13 0.036(2) 0.054(3) 0.031(2) 0.018(2) -0.006(2) -0.021(2)
C14 0.067(4) 0.038(3) 0.035(3) 0.019(2) -0.011(3) -0.029(3)
C15 0.058(3) 0.020(2) 0.032(2) 0.0085(19) -0.015(2) -0.009(2)
Ir2 0.02549(9) 0.01793(9) 0.01781(9) 0.00288(6) -0.00217(6) 0.00262(6)
N5 0.0187(14) 0.0184(15) 0.0195(16) 0.0050(13) -0.0007(12) 0.0017(12)
N6 0.0202(15) 0.0255(17) 0.0193(16) 0.0068(14) 0.0005(13) 0.0038(13)
N7 0.0284(17) 0.031(2) 0.0224(17) 0.0123(15) -0.0054(14) -0.0090(15)
N8 0.040(2) 0.0212(18) 0.0252(19) 0.0069(15) -0.0067(16) -0.0007(15)
C16 0.042(3) 0.034(2) 0.018(2) 0.0008(18) -0.0072(19) -0.008(2)
C17 0.063(3) 0.026(2) 0.022(2) -0.0049(18) 0.001(2) 0.009(2)
C18 0.060(4) 0.043(3) 0.035(3) 0.005(2) 0.006(3) 0.025(3)
C19 0.039(3) 0.059(3) 0.028(2) 0.005(2) 0.002(2) 0.030(2)
C20 0.0190(18) 0.041(3) 0.021(2) 0.0021(18) 0.0012(15) 0.0071(17)
C21 0.0237(19) 0.028(2) 0.024(2) 0.0064(17) 0.0055(16) -0.0014(16)
C22 0.029(2) 0.037(2) 0.028(2) 0.0085(19) 0.0034(18) 0.0030(18)
C23 0.027(2) 0.052(3) 0.022(2) 0.010(2) 0.0010(17) 0.003(2)
C24 0.0252(19) 0.023(2) 0.022(2) 0.0037(16) 0.0003(16) 0.0013(15)
C25 0.034(2) 0.027(2) 0.0182(19) -0.0004(16) -0.0006(17) 0.0016(17)
C26 0.028(2) 0.029(2) 0.021(2) 0.0040(17) 0.0029(16) 0.0068(16)
C27 0.0234(19) 0.037(2) 0.027(2) 0.0166(19) -0.0057(17) -0.0025(17)
C28 0.038(2) 0.052(3) 0.033(3) 0.025(2) -0.012(2) -0.025(2)
C29 0.066(4) 0.043(3) 0.038(3) 0.020(2) -0.015(3) -0.031(3)
C30 0.057(3) 0.028(2) 0.027(2) 0.0107(19) -0.008(2) -0.016(2)
B1 0.0171(17) 0.0162(18) 0.0140(18) 0.0074(15) -0.0001(14) 0.0012(14)
C31 0.0171(15) 0.0167(17) 0.0136(16) 0.0037(13) -0.0017(13) 0.0000(13)
C32 0.0199(17) 0.0183(18) 0.0210(18) 0.0077(15) -0.0001(14) 0.0013(13)
C33 0.0188(16) 0.0194(18) 0.0163(17) 0.0061(14) 0.0025(14) 0.0010(13)
C34 0.0262(18) 0.0167(18) 0.0191(18) 0.0081(15) 0.0000(15) -0.0015(14)
C35 0.0257(18) 0.0178(18) 0.0161(17) 0.0072(14) 0.0009(15) 0.0037(14)
C36 0.0191(16) 0.0179(17) 0.0164(17) 0.0048(14) 0.0022(14) 0.0020(13)
C37 0.0240(19) 0.027(2) 0.029(2) 0.0129(18) 0.0061(16) -0.0001(16)
F37A 0.0362(15) 0.0298(14) 0.0511(18) 0.0030(13) 0.0217(14) 0.0000(11)
F37B 0.0196(12) 0.0558(18) 0.0466(17) 0.0226(15) -0.0011(12) -0.0030(12)
F37C 0.0341(14) 0.0416(16) 0.0483(17) 0.0292(14) 0.0187(13) 0.0026(12)
C38 0.036(2) 0.026(2) 0.023(2) 0.0133(18) 0.0072(18) 0.0100(17)
F38A 0.0470(17) 0.0425(16) 0.0364(16) 0.0187(13) 0.0199(14) 0.0275(13)
F38B 0.056(2) 0.057(2) 0.0403(18) 0.0079(16) -0.0138(15) 0.0304(16)
F38C 0.0471(18) 0.0329(16) 0.103(3) 0.0375(18) 0.0270(19) 0.0118(14)
C39 0.0180(16) 0.0176(17) 0.0117(16) 0.0051(13) 0.0019(13) 0.0025(13)
C40 0.0217(17) 0.0167(17) 0.0137(16) 0.0055(14) 0.0022(13) 0.0035(13)
C41 0.0202(16) 0.0176(17) 0.0121(16) 0.0043(13) 0.0012(13) 0.0021(13)
C42 0.0170(15) 0.0204(18) 0.0134(16) 0.0026(14) 0.0002(13) 0.0040(13)
C43 0.0176(16) 0.0247(19) 0.0131(16) 0.0063(14) -0.0008(13) 0.0065(14)
C44 0.0167(16) 0.0201(18) 0.0166(17) 0.0071(15) -0.0008(13) 0.0032(13)
C45 0.031(2) 0.024(2) 0.0193(19) 0.0088(16) -0.0019(16) -0.0037(16)
F45A 0.0370(14) 0.0263(13) 0.0246(13) 0.0129(10) -0.0007(11) -0.0057(10)
F45B 0.0417(16) 0.0441(17) 0.0438(17) 0.0217(14) -0.0197(14) -0.0239(13)
F45C 0.083(2) 0.0158(13) 0.0408(17) 0.0043(12) 0.0263(17) 0.0088(13)
C46 0.0245(19) 0.028(2) 0.026(2) 0.0144(17) -0.0024(16) 0.0023(15)
F46A 0.065(2) 0.112(3) 0.0396(18) 0.054(2) 0.0199(17) 0.039(2)
F46B 0.0285(15) 0.110(3) 0.078(3) 0.074(2) -0.0224(16) -0.0153(17)
F46C 0.147(4) 0.0300(17) 0.060(2) 0.0122(17) -0.057(3) 0.023(2)
C47 0.0193(16) 0.0147(16) 0.0147(16) 0.0062(13) -0.0011(13) 0.0032(13)
C48 0.0188(16) 0.0196(18) 0.0139(17) 0.0042(14) -0.0006(13) 0.0015(13)
C49 0.0170(16) 0.0207(18) 0.0202(18) 0.0078(15) 0.0034(14) 0.0043(13)
C50 0.0233(17) 0.0188(18) 0.0147(17) 0.0031(14) 0.0007(14) 0.0072(14)
C51 0.0273(18) 0.0153(17) 0.0155(17) 0.0031(14) -0.0017(15) 0.0034(14)
C52 0.0188(16) 0.0166(17) 0.0179(17) 0.0058(14) -0.0016(14) 0.0007(13)
C53 0.026(2) 0.035(2) 0.022(2) 0.0018(18) 0.0084(17) -0.0048(17)
F53A 0.0358(16) 0.104(3) 0.0250(16) 0.0039(17) 0.0099(13) -0.0159(18)
F53B 0.072(3) 0.044(2) 0.127(4) 0.005(2) 0.063(3) -0.0195(18)
F53C 0.0236(15) 0.125(3) 0.054(2) 0.041(2) -0.0007(14) 0.0018(18)
C54 0.029(2) 0.035(2) 0.019(2) 0.0032(18) -0.0010(17) -0.0021(18)
F54A 0.0440(16) 0.0592(19) 0.0163(13) -0.0051(13) -0.0005(12) -0.0102(14)
F54B 0.0342(16) 0.092(3) 0.0336(17) -0.0171(17) -0.0163(13) 0.0169(17)
F54C 0.102(3) 0.053(2) 0.054(2) 0.0224(18) -0.032(2) -0.048(2)
C55 0.0189(16) 0.0157(17) 0.0149(17) 0.0069(14) 0.0012(13) -0.0005(13)
C56 0.0206(17) 0.0172(17) 0.0201(18) 0.0096(15) -0.0005(14) 0.0023(13)
C57 0.0219(18) 0.025(2) 0.0220(19) 0.0106(16) 0.0003(15) 0.0022(15)
C58 0.0201(17) 0.0216(19) 0.027(2) 0.0102(16) 0.0001(15) 0.0062(14)
C60 0.0201(17) 0.0209(18) 0.0166(17) 0.0085(15) 0.0010(14) 0.0006(14)
C61 0.033(2) 0.029(2) 0.027(2) 0.0127(18) -0.0010(18) 0.0124(17)
F61A 0.077(2) 0.0323(15) 0.0353(16) 0.0249(13) -0.0099(15) -0.0067(14)
F61B 0.057(2) 0.077(2) 0.0344(17) 0.0182(16) -0.0024(15) 0.0464(18)
F61C 0.0400(14) 0.0318(14) 0.0222(13) 0.0077(11) -0.0072(11) 0.0052(11)
C59A 0.0228(18) 0.024(2) 0.0174(18) 0.0060(15) 0.0053(15) 0.0052(15)
C62A 0.029(2) 0.047(3) 0.023(2) 0.010(2) 0.0078(18) 0.017(2)
F62A 0.041(2) 0.084(3) 0.031(2) -0.029(2) -0.0074(19) 0.017(2)
F62B 0.094(4) 0.088(4) 0.054(3) 0.000(3) -0.001(3) 0.056(3)
F62C 0.062(3) 0.072(3) 0.036(2) 0.005(2) 0.020(2) -0.004(2)
C59B 0.0228(18) 0.024(2) 0.0174(18) 0.0060(15) 0.0053(15) 0.0052(15)
C62B 0.029(2) 0.047(3) 0.023(2) 0.010(2) 0.0078(18) 0.017(2)
F62D 0.063(5) 0.061(5) 0.054(5) -0.013(4) 0.032(4) -0.027(4)
F62E 0.029(4) 0.062(5) 0.034(4) -0.017(3) 0.010(3) 0.018(4)
F62F 0.121(8) 0.112(7) 0.096(7) 0.038(5) 0.001(5) 0.025(5)
B2 0.0179(17) 0.0144(18) 0.0124(17) 0.0022(14) -0.0008(14) 0.0048(14)
C63 0.0169(15) 0.0172(17) 0.0150(16) 0.0064(14) 0.0025(13) 0.0032(13)
C64 0.0185(16) 0.0178(17) 0.0144(16) 0.0069(14) 0.0021(13) 0.0038(13)
C65 0.0197(16) 0.0155(17) 0.0139(16) 0.0034(13) 0.0017(13) 0.0031(13)
C66 0.0141(15) 0.0224(18) 0.0154(17) 0.0064(14) 0.0005(13) 0.0030(13)
C68 0.0197(16) 0.0151(17) 0.0161(17) 0.0059(14) 0.0025(14) 0.0039(13)
C69 0.0254(19) 0.0224(19) 0.0208(19) 0.0059(16) -0.0012(16) -0.0041(15)
F69A 0.0377(14) 0.0255(13) 0.0229(13) 0.0131(10) -0.0014(11) -0.0043(10)
F69B 0.079(2) 0.0190(13) 0.0375(16) 0.0045(12) 0.0277(16) 0.0081(13)
F69C 0.0435(16) 0.0397(16) 0.0463(18) 0.0229(14) -0.0184(14) -0.0210(13)
C67A 0.0157(15) 0.0216(18) 0.0146(16) 0.0072(14) 0.0003(13) 0.0037(13)
C70A 0.0199(17) 0.028(2) 0.025(2) 0.0124(17) -0.0008(15) 0.0050(15)
F70A 0.064(4) 0.048(3) 0.040(3) 0.007(3) -0.010(3) 0.038(3)
F70B 0.036(3) 0.072(4) 0.053(3) 0.052(3) 0.017(3) 0.009(3)
F70C 0.052(3) 0.038(3) 0.061(4) 0.026(3) -0.030(3) -0.007(3)
C67B 0.0157(15) 0.0216(18) 0.0146(16) 0.0072(14) 0.0003(13) 0.0037(13)
C70B 0.0199(17) 0.028(2) 0.025(2) 0.0124(17) -0.0008(15) 0.0050(15)
F70D 0.072(4) 0.040(3) 0.062(4) 0.030(3) -0.033(3) -0.005(3)
F70E 0.067(4) 0.061(4) 0.031(3) 0.027(3) 0.005(3) 0.025(3)
F70F 0.025(2) 0.065(4) 0.066(4) 0.051(3) -0.003(3) 0.008(3)
C71 0.0195(16) 0.0136(16) 0.0149(16) 0.0050(13) 0.0003(13) 0.0044(12)
C72 0.0234(17) 0.0165(17) 0.0146(17) 0.0042(14) -0.0008(14) 0.0036(13)
C74 0.0263(18) 0.0171(17) 0.0144(17) 0.0036(14) 0.0015(14) 0.0072(14)
C75 0.0212(17) 0.0158(17) 0.0148(17) 0.0028(14) -0.0020(14) 0.0027(13)
C76 0.0209(17) 0.0190(18) 0.0163(17) 0.0031(14) 0.0015(14) 0.0034(14)
C73A 0.0181(16) 0.0229(18) 0.0197(17) 0.0071(14) 0.0025(14) 0.0027(13)
C77A 0.028(2) 0.039(3) 0.021(2) -0.001(2) 0.0062(19) -0.007(2)
F77A 0.069(6) 0.103(7) 0.065(7) 0.030(5) 0.016(4) -0.014(4)
F77B 0.042(3) 0.055(4) 0.040(3) 0.000(3) 0.019(3) -0.028(3)
F77C 0.034(3) 0.068(4) 0.077(5) 0.019(4) 0.001(3) 0.000(3)
C73B 0.0181(16) 0.0229(18) 0.0197(17) 0.0071(14) 0.0025(14) 0.0027(13)
C77B 0.028(2) 0.039(3) 0.021(2) -0.001(2) 0.0062(19) -0.007(2)
F77D 0.031(3) 0.088(4) 0.019(3) 0.007(3) 0.011(2) -0.015(3)
F77E 0.058(3) 0.046(3) 0.092(4) 0.014(3) 0.031(3) -0.017(2)
F77F 0.034(3) 0.093(4) 0.048(3) 0.020(3) -0.006(2) -0.004(3)
C78 0.030(2) 0.030(2) 0.0175(19) -0.0016(17) -0.0015(16) -0.0004(17)
F78A 0.0426(16) 0.0510(18) 0.0165(13) -0.0085(12) 0.0026(11) -0.0089(13)
F78B 0.0346(16) 0.081(3) 0.0323(17) -0.0140(16) -0.0148(13) 0.0146(16)
F78C 0.086(3) 0.053(2) 0.0411(19) 0.0141(16) -0.0189(18) -0.047(2)
C79 0.0156(15) 0.0147(16) 0.0159(17) 0.0059(13) -0.0007(13) 0.0006(12)
C80 0.0199(17) 0.0210(18) 0.0153(17) 0.0067(14) 0.0025(14) 0.0050(14)
C81 0.0231(17) 0.0187(18) 0.0168(17) 0.0086(15) -0.0024(14) 0.0023(14)
C82 0.0227(18) 0.0184(18) 0.0214(19) 0.0052(15) 0.0002(15) 0.0048(14)
C83 0.0211(17) 0.0197(18) 0.0142(17) 0.0032(14) 0.0038(14) 0.0045(14)
C84 0.0205(17) 0.0161(17) 0.0166(17) 0.0049(14) 0.0028(14) 0.0022(13)
C85 0.035(2) 0.0203(19) 0.0195(19) 0.0068(16) -0.0005(16) 0.0082(16)
F85A 0.0512(18) 0.066(2) 0.0308(16) 0.0150(15) -0.0014(14) 0.0397(16)
F85B 0.0372(14) 0.0295(13) 0.0175(12) 0.0066(10) -0.0048(10) 0.0049(10)
F85C 0.070(2) 0.0280(14) 0.0319(15) 0.0204(12) -0.0063(14) -0.0073(13)
C86 0.025(2) 0.042(3) 0.019(2) 0.0007(18) 0.0046(16) 0.0100(18)
F86A 0.0426(18) 0.090(3) 0.0328(17) -0.0213(18) 0.0019(14) -0.0004(18)
F86B 0.064(2) 0.082(3) 0.0362(18) 0.0114(17) 0.0236(17) -0.0051(19)
F86C 0.121(4) 0.099(3) 0.0349(19) 0.017(2) 0.021(2) 0.091(3)
C87 0.0226(17) 0.0170(17) 0.0136(16) 0.0054(14) -0.0032(14) 0.0017(13)
C88 0.0217(17) 0.0198(18) 0.0167(17) 0.0090(14) -0.0025(14) -0.0009(14)
C89 0.030(2) 0.0216(19) 0.0181(18) 0.0060(15) -0.0003(16) -0.0050(15)
C90 0.044(2) 0.0182(19) 0.0198(19) 0.0080(16) -0.0023(18) -0.0053(17)
C92 0.0288(19) 0.0161(17) 0.0173(18) 0.0055(14) -0.0008(15) 0.0055(14)
C93 0.033(2) 0.027(2) 0.030(2) 0.0134(18) 0.0046(18) -0.0050(17)
F93A 0.0288(14) 0.064(2) 0.0475(19) 0.0243(16) -0.0008(13) -0.0097(13)
F93B 0.0425(16) 0.0355(16) 0.0515(19) 0.0040(14) 0.0228(15) -0.0061(12)
F93C 0.0467(17) 0.0505(18) 0.0535(19) 0.0345(16) 0.0101(15) -0.0101(14)
C91A 0.046(2) 0.0137(18) 0.0195(19) 0.0069(15) 0.0025(18) 0.0087(16)
C94A 0.055(3) 0.021(2) 0.033(3) 0.012(2) 0.008(3) 0.012(2)
F94A 0.098(4) 0.071(4) 0.058(4) 0.006(3) -0.029(3) 0.048(3)
F94B 0.063(3) 0.053(3) 0.041(3) 0.010(2) 0.010(3) 0.032(3)
F94C 0.072(3) 0.036(3) 0.107(4) 0.032(3) 0.005(3) 0.012(2)
C91B 0.046(2) 0.0137(18) 0.0195(19) 0.0069(15) 0.0025(18) 0.0087(16)
C94B 0.055(3) 0.021(2) 0.033(3) 0.012(2) 0.008(3) 0.012(2)
F94D 0.085(5) 0.042(4) 0.036(4) 0.011(3) -0.007(3) 0.035(4)
F94E 0.051(4) 0.036(3) 0.037(3) 0.003(3) -0.001(3) 0.022(3)
F94F 0.058(4) 0.045(4) 0.116(5) 0.050(4) 0.009(4) 0.016(3)

loop_
_atom_type_symbol
_atom_type_description
_atom_type_scat_dispersion_real
_atom_type_scat_dispersion_imag
_atom_type_scat_source
C C 0.0033 0.0016 'International Tables Vol C Tables 4.2.6.8 and 6.1.1.4'
H H 0.0000 0.0000 'International Tables Vol C Tables 4.2.6.8 and 6.1.1.4'
N N 0.0061 0.0033 'International Tables Vol C Tables 4.2.6.8 and 6.1.1.4'
B B 0.0013 0.0007 'International Tables Vol C Tables 4.2.6.8 and 6.1.1.4'
F F 0.0171 0.0103 'International Tables Vol C Tables 4.2.6.8 and 6.1.1.4'
Ir Ir -1.4442 7.9887 'International Tables Vol C Tables 4.2.6.8 and 6.1.1.4'

loop_
_geom_angle_atom_site_label_1
_geom_angle_atom_site_label_2
_geom_angle_atom_site_label_3
_geom_angle
_geom_angle_site_symmetry_1
_geom_angle_site_symmetry_3
_geom_angle_publ_flag
N1 Ir1 N4 87.56(13) . . ?
N1 Ir1 C1 154.92(18) . . ?
N4 Ir1 C1 90.19(17) . . ?
N1 Ir1 C5 92.45(16) . . ?
N4 Ir1 C5 160.28(19) . . ?
C1 Ir1 C5 97.88(19) . . ?
N1 Ir1 C2 166.70(19) . . ?
N4 Ir1 C2 93.7(2) . . ?
C1 Ir1 C2 38.4(2) . . ?
C5 Ir1 C2 81.9(2) . . ?
N1 Ir1 C6 92.85(15) . . ?
N4 Ir1 C6 161.11(17) . . ?
C1 Ir1 C6 81.46(19) . . ?
C5 Ir1 C6 38.61(19) . . ?
C2 Ir1 C6 90.2(2) . . ?
C9 N1 N2 105.0(3) . . ?
C9 N1 Ir1 134.2(3) . . ?
N2 N1 Ir1 120.4(2) . . ?
C11 N2 N1 111.4(3) . . ?
C11 N2 C12 128.5(4) . . ?
N1 N2 C12 119.4(3) . . ?
N4 N3 C13 110.9(4) . . ?
N4 N3 C12 119.5(3) . . ?
C13 N3 C12 129.5(4) . . ?
C15 N4 N3 105.4(4) . . ?
C15 N4 Ir1 133.1(3) . . ?
N3 N4 Ir1 121.2(3) . . ?
C2 C1 C8 125.4(5) . . ?
C2 C1 Ir1 71.1(3) . . ?
C8 C1 Ir1 111.1(3) . . ?
C2 C1 H1 117.3 . . ?
C8 C1 H1 117.3 . . ?
Ir1 C1 H1 87.7 . . ?
C1 C2 C3 122.9(6) . . ?
C1 C2 Ir1 70.5(3) . . ?
C3 C2 Ir1 112.9(4) . . ?
C1 C2 H2 118.6 . . ?
C3 C2 H2 118.6 . . ?
Ir1 C2 H2 86.7 . . ?
C2 C3 C4 112.5(4) . . ?
C2 C3 H3A 109.1 . . ?
C4 C3 H3A 109.1 . . ?
C2 C3 H3B 109.1 . . ?
C4 C3 H3B 109.1 . . ?
H3A C3 H3B 107.8 . . ?
C5 C4 C3 112.8(4) . . ?
C5 C4 H4A 109.0 . . ?
C3 C4 H4A 109.0 . . ?
C5 C4 H4B 109.0 . . ?
C3 C4 H4B 109.0 . . ?
H4A C4 H4B 107.8 . . ?
C6 C5 C4 124.7(5) . . ?
C6 C5 Ir1 71.5(3) . . ?
C4 C5 Ir1 111.1(4) . . ?
C6 C5 H5 117.6 . . ?
C4 C5 H5 117.6 . . ?
Ir1 C5 H5 87.3 . . ?
C5 C6 C7 123.0(4) . . ?
C5 C6 Ir1 69.9(3) . . ?
C7 C6 Ir1 114.2(3) . . ?
C5 C6 H6 118.5 . . ?
C7 C6 H6 118.5 . . ?
Ir1 C6 H6 86.1 . . ?
C6 C7 C8 111.4(4) . . ?
C6 C7 H7A 109.4 . . ?
C8 C7 H7A 109.4 . . ?
C6 C7 H7B 109.4 . . ?
C8 C7 H7B 109.4 . . ?
H7A C7 H7B 108.0 . . ?
C1 C8 C7 112.5(4) . . ?
C1 C8 H8A 109.1 . . ?
C7 C8 H8A 109.1 . . ?
C1 C8 H8B 109.1 . . ?
C7 C8 H8B 109.1 . . ?
H8A C8 H8B 107.8 . . ?
N1 C9 C10 110.9(4) . . ?
N1 C9 H9 124.5 . . ?
C10 C9 H9 124.5 . . ?
C11 C10 C9 105.3(4) . . ?
C11 C10 H10 127.3 . . ?
C9 C10 H10 127.3 . . ?
N2 C11 C10 107.3(4) . . ?
N2 C11 H11 126.3 . . ?
C10 C11 H11 126.3 . . ?
N2 C12 N3 110.5(3) . . ?
N2 C12 H12A 109.6 . . ?
N3 C12 H12A 109.6 . . ?
N2 C12 H12B 109.6 . . ?
N3 C12 H12B 109.6 . . ?
H12A C12 H12B 108.1 . . ?
C14 C13 N3 107.3(5) . . ?
C14 C13 H13 126.4 . . ?
N3 C13 H13 126.4 . . ?
C13 C14 C15 106.4(4) . . ?
C13 C14 H14 126.8 . . ?
C15 C14 H14 126.8 . . ?
N4 C15 C14 110.0(4) . . ?
N4 C15 H15 125.0 . . ?
C14 C15 H15 125.0 . . ?
N8 Ir2 N5 87.16(13) . . ?
N8 Ir2 C16 90.16(17) . . ?
N5 Ir2 C16 154.96(17) . . ?
N8 Ir2 C20 160.67(17) . . ?
N5 Ir2 C20 92.39(15) . . ?
C16 Ir2 C20 98.13(18) . . ?
N8 Ir2 C17 94.91(19) . . ?
N5 Ir2 C17 166.34(18) . . ?
C16 Ir2 C17 38.7(2) . . ?
C20 Ir2 C17 81.2(2) . . ?
N8 Ir2 C21 160.68(16) . . ?
N5 Ir2 C21 93.06(14) . . ?
C16 Ir2 C21 81.50(17) . . ?
C20 Ir2 C21 38.66(17) . . ?
C17 Ir2 C21 89.43(19) . . ?
C24 N5 N6 104.9(3) . . ?
C24 N5 Ir2 134.3(3) . . ?
N6 N5 Ir2 120.7(2) . . ?
C26 N6 N5 111.1(3) . . ?
C26 N6 C27 129.3(4) . . ?
N5 N6 C27 119.1(3) . . ?
C28 N7 N8 111.1(4) . . ?
C28 N7 C27 130.0(4) . . ?
N8 N7 C27 118.8(3) . . ?
C30 N8 N7 104.8(4) . . ?
C30 N8 Ir2 133.5(3) . . ?
N7 N8 Ir2 121.4(3) . . ?
C17 C16 C23 123.9(5) . . ?
C17 C16 Ir2 71.2(3) . . ?
C23 C16 Ir2 111.0(3) . . ?
C17 C16 H16 118.1 . . ?
C23 C16 H16 118.1 . . ?
Ir2 C16 H16 87.8 . . ?
C16 C17 C18 124.4(5) . . ?
C16 C17 Ir2 70.2(3) . . ?
C18 C17 Ir2 113.5(4) . . ?
C16 C17 H17 117.8 . . ?
C18 C17 H17 117.8 . . ?
Ir2 C17 H17 86.3 . . ?
C17 C18 C19 112.5(4) . . ?
C17 C18 H18A 109.1 . . ?
C19 C18 H18A 109.1 . . ?
C17 C18 H18B 109.1 . . ?
C19 C18 H18B 109.1 . . ?
H18A C18 H18B 107.8 . . ?
C20 C19 C18 112.7(4) . . ?
C20 C19 H19A 109.0 . . ?
C18 C19 H19A 109.0 . . ?
C20 C19 H19B 109.0 . . ?
C18 C19 H19B 109.0 . . ?
H19A C19 H19B 107.8 . . ?
C21 C20 C19 124.3(4) . . ?
C21 C20 Ir2 71.4(2) . . ?
C19 C20 Ir2 111.4(3) . . ?
C21 C20 H20 117.8 . . ?
C19 C20 H20 117.8 . . ?
Ir2 C20 H20 87.1 . . ?
C20 C21 C22 123.2(4) . . ?
C20 C21 Ir2 69.9(2) . . ?
C22 C21 Ir2 113.8(3) . . ?
C20 C21 H21 118.4 . . ?
C22 C21 H21 118.4 . . ?
Ir2 C21 H21 86.3 . . ?
C21 C22 C23 111.4(4) . . ?
C21 C22 H22A 109.3 . . ?
C23 C22 H22A 109.3 . . ?
C21 C22 H22B 109.3 . . ?
C23 C22 H22B 109.3 . . ?
H22A C22 H22B 108.0 . . ?
C16 C23 C22 113.0(4) . . ?
C16 C23 H23A 109.0 . . ?
C22 C23 H23A 109.0 . . ?
C16 C23 H23B 109.0 . . ?
C22 C23 H23B 109.0 . . ?
H23A C23 H23B 107.8 . . ?
N5 C24 C25 111.1(4) . . ?
N5 C24 H24 124.4 . . ?
C25 C24 H24 124.4 . . ?
C26 C25 C24 105.1(4) . . ?
C26 C25 H25 127.4 . . ?
C24 C25 H25 127.4 . . ?
N6 C26 C25 107.8(4) . . ?
N6 C26 H26 126.1 . . ?
C25 C26 H26 126.1 . . ?
N6 C27 N7 110.9(3) . . ?
N6 C27 H27A 109.5 . . ?
N7 C27 H27A 109.5 . . ?
N6 C27 H27B 109.5 . . ?
N7 C27 H27B 109.5 . . ?
H27A C27 H27B 108.0 . . ?
N7 C28 C29 107.6(5) . . ?
N7 C28 H28 126.2 . . ?
C29 C28 H28 126.2 . . ?
C28 C29 C30 105.6(4) . . ?
C28 C29 H29 127.2 . . ?
C30 C29 H29 127.2 . . ?
N8 C30 C29 110.9(5) . . ?
N8 C30 H30 124.5 . . ?
C29 C30 H30 124.5 . . ?
C39 B1 C55 107.5(3) . . ?
C39 B1 C31 110.5(3) . . ?
C55 B1 C31 110.3(3) . . ?
C39 B1 C47 110.2(3) . . ?
C55 B1 C47 110.3(3) . . ?
C31 B1 C47 108.1(3) . . ?
C32 C31 C36 115.7(3) . . ?
C32 C31 B1 123.2(3) . . ?
C36 C31 B1 120.9(3) . . ?
C33 C32 C31 122.1(3) . . ?
C33 C32 H32 118.9 . . ?
C31 C32 H32 118.9 . . ?
C34 C33 C32 121.0(3) . . ?
C34 C33 C37 120.7(3) . . ?
C32 C33 C37 118.3(3) . . ?
C33 C34 C35 117.8(3) . . ?
C33 C34 H34 121.1 . . ?
C35 C34 H34 121.1 . . ?
C36 C35 C34 121.1(3) . . ?
C36 C35 C38 120.4(3) . . ?
C34 C35 C38 118.4(3) . . ?
C35 C36 C31 122.2(3) . . ?
C35 C36 H36 118.9 . . ?
C31 C36 H36 118.9 . . ?
F37A C37 F37C 108.0(3) . . ?
F37A C37 F37B 106.4(4) . . ?
F37C C37 F37B 106.1(3) . . ?
F37A C37 C33 112.9(3) . . ?
F37C C37 C33 112.7(3) . . ?
F37B C37 C33 110.3(3) . . ?
F38B C38 F38A 107.7(4) . . ?
F38B C38 F38C 105.8(4) . . ?
F38A C38 F38C 105.7(4) . . ?
F38B C38 C35 111.9(4) . . ?
F38A C38 C35 113.0(3) . . ?
F38C C38 C35 112.4(4) . . ?
C44 C39 C40 115.8(3) . . ?
C44 C39 B1 124.7(3) . . ?
C40 C39 B1 119.5(3) . . ?
C41 C40 C39 121.9(3) . . ?
C41 C40 H40 119.1 . . ?
C39 C40 H40 119.1 . . ?
C40 C41 C42 121.3(3) . . ?
C40 C41 C45 120.0(3) . . ?
C42 C41 C45 118.7(3) . . ?
C41 C42 C43 117.8(3) . . ?
C41 C42 H42 121.1 . . ?
C43 C42 H42 121.1 . . ?
C42 C43 C44 121.2(3) . . ?
C42 C43 C46 118.8(3) . . ?
C44 C43 C46 120.0(3) . . ?
C43 C44 C39 122.0(3) . . ?
C43 C44 H44 119.0 . . ?
C39 C44 H44 119.0 . . ?
F45B C45 F45A 107.5(3) . . ?
F45B C45 F45C 107.5(4) . . ?
F45A C45 F45C 106.7(3) . . ?
F45B C45 C41 112.7(4) . . ?
F45A C45 C41 111.7(3) . . ?
F45C C45 C41 110.5(3) . . ?
F46C C46 F46B 107.5(4) . . ?
F46C C46 F46A 105.8(4) . . ?
F46B C46 F46A 104.3(4) . . ?
F46C C46 C43 112.8(4) . . ?
F46B C46 C43 112.9(3) . . ?
F46A C46 C43 112.9(3) . . ?
C48 C47 C52 115.3(3) . . ?
C48 C47 B1 124.7(3) . . ?
C52 C47 B1 119.9(3) . . ?
C47 C48 C49 122.1(3) . . ?
C47 C48 H48 119.0 . . ?
C49 C48 H48 119.0 . . ?
C50 C49 C48 121.3(3) . . ?
C50 C49 C53 119.9(3) . . ?
C48 C49 C53 118.7(4) . . ?
C51 C50 C49 117.8(3) . . ?
C51 C50 H50 121.1 . . ?
C49 C50 H50 121.1 . . ?
C50 C51 C52 121.1(4) . . ?
C50 C51 C54 120.6(3) . . ?
C52 C51 C54 118.3(4) . . ?
C51 C52 C47 122.3(3) . . ?
C51 C52 H52 118.8 . . ?
C47 C52 H52 118.8 . . ?
F53A C53 F53B 106.9(4) . . ?
F53A C53 F53C 105.2(4) . . ?
F53B C53 F53C 105.3(4) . . ?
F53A C53 C49 114.3(4) . . ?
F53B C53 C49 111.8(3) . . ?
F53C C53 C49 112.7(4) . . ?
F54B C54 F54A 107.2(4) . . ?
F54B C54 F54C 106.1(4) . . ?
F54A C54 F54C 105.1(4) . . ?
F54B C54 C51 112.3(4) . . ?
F54A C54 C51 113.5(4) . . ?
F54C C54 C51 112.1(4) . . ?
C56 C55 C60 116.0(3) . . ?
C56 C55 B1 124.5(3) . . ?
C60 C55 B1 119.5(3) . . ?
C55 C56 C57 122.0(4) . . ?
C55 C56 H56 119.0 . . ?
C57 C56 H56 119.0 . . ?
C58 C57 C56 121.2(4) . . ?
C58 C57 C61 119.4(4) . . ?
C56 C57 C61 119.2(4) . . ?
C57 C58 C59A 117.8(4) . . ?
C57 C58 H58 121.1 . . ?
C59A C58 H58 121.1 . . ?
C59A C60 C55 121.6(4) . . ?
C59A C60 H60 119.2 . . ?
C55 C60 H60 119.2 . . ?
F61C C61 F61B 106.1(4) . . ?
F61C C61 F61A 106.0(4) . . ?
F61B C61 F61A 106.8(4) . . ?
F61C C61 C57 113.0(3) . . ?
F61B C61 C57 113.1(4) . . ?
F61A C61 C57 111.4(4) . . ?
C58 C59A C60 121.4(4) . . ?
C58 C59A C62A 121.9(3) . . ?
C60 C59A C62A 116.6(3) . . ?
F62A C62A F62B 112.4 . . ?
F62A C62A F62C 97.2 . . ?
F62B C62A F62C 102.9 . . ?
F62A C62A C59A 115.3(2) . . ?
F62B C62A C59A 114.7(2) . . ?
F62C C62A C59A 112.4(2) . . ?
F62E C62B F62F 101.2 . . ?
F62E C62B F62D 103.3 . . ?
F62F C62B F62D 110.3 . . ?
C79 B2 C63 107.5(3) . . ?
C79 B2 C71 110.6(3) . . ?
C63 B2 C71 110.3(3) . . ?
C79 B2 C87 110.1(3) . . ?
C63 B2 C87 110.0(3) . . ?
C71 B2 C87 108.4(3) . . ?
C64 C63 C68 115.6(3) . . ?
C64 C63 B2 119.6(3) . . ?
C68 C63 B2 124.7(3) . . ?
C65 C64 C63 122.3(3) . . ?
C65 C64 H64 118.8 . . ?
C63 C64 H64 118.8 . . ?
C64 C65 C66 121.4(3) . . ?
C64 C65 C69 119.9(3) . . ?
C66 C65 C69 118.7(3) . . ?
C67A C66 C65 117.1(3) . . ?
C67A C66 H66 121.4 . . ?
C65 C66 H66 121.4 . . ?
C67A C68 C63 121.5(3) . . ?
C67A C68 H68 119.3 . . ?
C63 C68 H68 119.3 . . ?
F69C C69 F69B 108.1(4) . . ?
F69C C69 F69A 106.8(3) . . ?
F69B C69 F69A 106.6(3) . . ?
F69C C69 C65 112.6(3) . . ?
F69B C69 C65 111.0(3) . . ?
F69A C69 C65 111.4(3) . . ?
C66 C67A C68 122.0(3) . . ?
C66 C67A C70A 118.8(3) . . ?
C68 C67A C70A 119.2(3) . . ?
F70B C70A F70A 107.9 . . ?
F70B C70A F70C 104.7 . . ?
F70A C70A F70C 106.1 . . ?
F70B C70A C67A 114.84(19) . . ?
F70A C70A C67A 111.4(2) . . ?
F70C C70A C67A 111.3(2) . . ?
F70F C70B F70E 101.9 . . ?
F70F C70B F70D 108.0 . . ?
F70E C70B F70D 102.4 . . ?
C72 C71 C76 115.2(3) . . ?
C72 C71 B2 125.1(3) . . ?
C76 C71 B2 119.6(3) . . ?
C73A C72 C71 122.3(4) . . ?
C73A C72 H72 118.9 . . ?
C71 C72 H72 118.9 . . ?
C75 C74 C73A 117.8(3) . . ?
C75 C74 H74 121.1 . . ?
C73A C74 H74 121.1 . . ?
C74 C75 C76 120.9(3) . . ?
C74 C75 C78 120.3(3) . . ?
C76 C75 C78 118.7(3) . . ?
C75 C76 C71 122.6(3) . . ?
C75 C76 H76 118.7 . . ?
C71 C76 H76 118.7 . . ?
C74 C73A C72 121.1(3) . . ?
C74 C73A C77A 118.7(4) . . ?
C72 C73A C77A 120.0(4) . . ?
F77B C77A F77A 110.5 . . ?
F77B C77A F77C 96.9 . . ?
F77A C77A F77C 102.1 . . ?
F77B C77A C73A 114.6(2) . . ?
F77A C77A C73A 117.6(3) . . ?
F77C C77A C73A 112.4(3) . . ?
F77D C77B F77F 105.0 . . ?
F77D C77B F77E 104.5 . . ?
F77F C77B F77E 110.0 . . ?
F78B C78 F78A 107.1(4) . . ?
F78B C78 F78C 105.8(4) . . ?
F78A C78 F78C 105.7(4) . . ?
F78B C78 C75 112.3(4) . . ?
F78A C78 C75 113.7(4) . . ?
F78C C78 C75 111.7(4) . . ?
C80 C79 C84 115.8(3) . . ?
C80 C79 B2 124.5(3) . . ?
C84 C79 B2 119.7(3) . . ?
C81 C80 C79 121.8(3) . . ?
C81 C80 H80 119.1 . . ?
C79 C80 H80 119.1 . . ?
C82 C81 C80 121.4(4) . . ?
C82 C81 C85 119.5(3) . . ?
C80 C81 C85 118.9(3) . . ?
C81 C82 C83 117.4(3) . . ?
C81 C82 H82 121.3 . . ?
C83 C82 H82 121.3 . . ?
C84 C83 C82 121.3(3) . . ?
C84 C83 C86 118.3(4) . . ?
C82 C83 C86 120.4(3) . . ?
C83 C84 C79 122.3(4) . . ?
C83 C84 H84 118.9 . . ?
C79 C84 H84 118.9 . . ?
F85B C85 F85A 106.4(4) . . ?
F85B C85 F85C 105.9(3) . . ?
F85A C85 F85C 106.5(3) . . ?
F85B C85 C81 113.1(3) . . ?
F85A C85 C81 113.2(3) . . ?
F85C C85 C81 111.2(4) . . ?
F86A C86 F86C 112.3(4) . . ?
F86A C86 F86B 100.9(4) . . ?
F86C C86 F86B 103.8(4) . . ?
F86A C86 C83 113.7(3) . . ?
F86C C86 C83 113.8(4) . . ?
F86B C86 C83 111.0(4) . . ?
C88 C87 C92 116.0(3) . . ?
C88 C87 B2 123.9(3) . . ?
C92 C87 B2 120.0(3) . . ?
C87 C88 C89 121.9(4) . . ?
C87 C88 H88 119.0 . . ?
C89 C88 H88 119.0 . . ?
C90 C89 C88 121.3(4) . . ?
C90 C89 C93 121.0(4) . . ?
C88 C89 C93 117.7(4) . . ?
C89 C90 C91A 117.9(4) . . ?
C89 C90 H90 121.1 . . ?
C91A C90 H90 121.1 . . ?
C91A C92 C87 121.8(4) . . ?
C91A C92 H92 119.1 . . ?
C87 C92 H92 119.1 . . ?
F93B C93 F93C 107.6(4) . . ?
F93B C93 F93A 106.4(4) . . ?
F93C C93 F93A 105.6(4) . . ?
F93B C93 C89 113.1(3) . . ?
F93C C93 C89 113.3(4) . . ?
F93A C93 C89 110.3(4) . . ?
C90 C91A C92 121.0(4) . . ?
C90 C91A C94A 115.1(3) . . ?
C92 C91A C94A 123.9(4) . . ?
F94A C94A F94B 113.8 . . ?
F94A C94A F94C 104.2 . . ?
F94B C94A F94C 103.4 . . ?
F94A C94A C91A 109.2(2) . . ?
F94B C94A C91A 110.9(2) . . ?
F94C C94A C91A 115.3(2) . . ?
F94E C94B F94D 109.1 . . ?
F94E C94B F94F 97.9 . . ?
F94D C94B F94F 97.7 . . ?

loop_
_geom_bond_atom_site_label_1
_geom_bond_atom_site_label_2
_geom_bond_distance
_geom_bond_site_symmetry_2
_geom_bond_publ_flag
Ir1 N1 2.084(3) . ?
Ir1 N4 2.093(4) . ?
Ir1 C1 2.117(4) . ?
Ir1 C5 2.118(4) . ?
Ir1 C2 2.125(5) . ?
Ir1 C6 2.139(5) . ?
N1 C9 1.337(5) . ?
N1 N2 1.370(4) . ?
N2 C11 1.345(5) . ?
N2 C12 1.447(5) . ?
N3 N4 1.350(5) . ?
N3 C13 1.361(5) . ?
N3 C12 1.449(5) . ?
N4 C15 1.346(5) . ?
C1 C2 1.394(8) . ?
C1 C8 1.532(7) . ?
C1 H1 0.9500 . ?
C2 C3 1.524(8) . ?
C2 H2 0.9500 . ?
C3 C4 1.526(8) . ?
C3 H3A 0.9900 . ?
C3 H3B 0.9900 . ?
C4 C5 1.500(7) . ?
C4 H4A 0.9900 . ?
C4 H4B 0.9900 . ?
C5 C6 1.407(7) . ?
C5 H5 0.9500 . ?
C6 C7 1.521(6) . ?
C6 H6 0.9500 . ?
C7 C8 1.535(7) . ?
C7 H7A 0.9900 . ?
C7 H7B 0.9900 . ?
C8 H8A 0.9900 . ?
C8 H8B 0.9900 . ?
C9 C10 1.399(6) . ?
C9 H9 0.9500 . ?
C10 C11 1.378(6) . ?
C10 H10 0.9500 . ?
C11 H11 0.9500 . ?
C12 H12A 0.9900 . ?
C12 H12B 0.9900 . ?
C13 C14 1.348(8) . ?
C13 H13 0.9500 . ?
C14 C15 1.390(8) . ?
C14 H14 0.9500 . ?
C15 H15 0.9500 . ?
Ir2 N8 2.068(4) . ?
Ir2 N5 2.086(3) . ?
Ir2 C16 2.125(4) . ?
Ir2 C20 2.126(4) . ?
Ir2 C17 2.138(4) . ?
Ir2 C21 2.146(4) . ?
N5 C24 1.339(5) . ?
N5 N6 1.366(4) . ?
N6 C26 1.346(5) . ?
N6 C27 1.442(5) . ?
N7 C28 1.351(5) . ?
N7 N8 1.364(5) . ?
N7 C27 1.449(6) . ?
N8 C30 1.345(5) . ?
C16 C17 1.412(7) . ?
C16 C23 1.517(7) . ?
C16 H16 0.9500 . ?
C17 C18 1.517(8) . ?
C17 H17 0.9500 . ?
C18 C19 1.523(8) . ?
C18 H18A 0.9900 . ?
C18 H18B 0.9900 . ?
C19 C20 1.510(6) . ?
C19 H19A 0.9900 . ?
C19 H19B 0.9900 . ?
C20 C21 1.414(6) . ?
C20 H20 0.9500 . ?
C21 C22 1.521(6) . ?
C21 H21 0.9500 . ?
C22 C23 1.541(6) . ?
C22 H22A 0.9900 . ?
C22 H22B 0.9900 . ?
C23 H23A 0.9900 . ?
C23 H23B 0.9900 . ?
C24 C25 1.395(5) . ?
C24 H24 0.9500 . ?
C25 C26 1.369(6) . ?
C25 H25 0.9500 . ?
C26 H26 0.9500 . ?
C27 H27A 0.9900 . ?
C27 H27B 0.9900 . ?
C28 C29 1.363(8) . ?
C28 H28 0.9500 . ?
C29 C30 1.392(7) . ?
C29 H29 0.9500 . ?
C30 H30 0.9500 . ?
B1 C39 1.635(5) . ?
B1 C55 1.642(5) . ?
B1 C31 1.646(5) . ?
B1 C47 1.648(5) . ?
C31 C32 1.402(5) . ?
C31 C36 1.403(5) . ?
C32 C33 1.396(5) . ?
C32 H32 0.9500 . ?
C33 C34 1.384(5) . ?
C33 C37 1.509(5) . ?
C34 C35 1.392(5) . ?
C34 H34 0.9500 . ?
C35 C36 1.388(5) . ?
C35 C38 1.505(5) . ?
C36 H36 0.9500 . ?
C37 F37A 1.328(5) . ?
C37 F37C 1.336(5) . ?
C37 F37B 1.344(5) . ?
C38 F38B 1.305(5) . ?
C38 F38A 1.318(4) . ?
C38 F38C 1.337(5) . ?
C39 C44 1.400(5) . ?
C39 C40 1.418(5) . ?
C40 C41 1.389(5) . ?
C40 H40 0.9500 . ?
C41 C42 1.390(5) . ?
C41 C45 1.515(5) . ?
C42 C43 1.390(5) . ?
C42 H42 0.9500 . ?
C43 C44 1.397(5) . ?
C43 C46 1.507(5) . ?
C44 H44 0.9500 . ?
C45 F45B 1.321(5) . ?
C45 F45A 1.341(5) . ?
C45 F45C 1.342(5) . ?
C46 F46C 1.301(5) . ?
C46 F46B 1.310(5) . ?
C46 F46A 1.315(5) . ?
C47 C48 1.395(5) . ?
C47 C52 1.413(5) . ?
C48 C49 1.397(5) . ?
C48 H48 0.9500 . ?
C49 C50 1.386(5) . ?
C49 C53 1.499(5) . ?
C50 C51 1.379(5) . ?
C50 H50 0.9500 . ?
C51 C52 1.392(5) . ?
C51 C54 1.495(6) . ?
C52 H52 0.9500 . ?
C53 F53A 1.313(5) . ?
C53 F53B 1.321(5) . ?
C53 F53C 1.321(5) . ?
C54 F54B 1.323(5) . ?
C54 F54A 1.326(5) . ?
C54 F54C 1.347(6) . ?
C55 C56 1.402(5) . ?
C55 C60 1.409(5) . ?
C56 C57 1.405(5) . ?
C56 H56 0.9500 . ?
C57 C58 1.382(5) . ?
C57 C61 1.493(6) . ?
C58 C59A 1.393(6) . ?
C58 H58 0.9500 . ?
C60 C59A 1.398(5) . ?
C60 H60 0.9500 . ?
C61 F61C 1.334(5) . ?
C61 F61B 1.335(5) . ?
C61 F61A 1.351(5) . ?
C59A C62A 1.493(4) . ?
C62A F62A 1.3054 . ?
C62A F62B 1.3055 . ?
C62A F62C 1.3063 . ?
C62B F62E 1.3055 . ?
C62B F62F 1.3058 . ?
C62B F62D 1.3058 . ?
B2 C79 1.639(5) . ?
B2 C63 1.640(5) . ?
B2 C71 1.641(5) . ?
B2 C87 1.645(5) . ?
C63 C64 1.408(5) . ?
C63 C68 1.410(5) . ?
C64 C65 1.386(5) . ?
C64 H64 0.9500 . ?
C65 C66 1.393(5) . ?
C65 C69 1.513(5) . ?
C66 C67A 1.387(5) . ?
C66 H66 0.9500 . ?
C68 C67A 1.394(5) . ?
C68 H68 0.9500 . ?
C69 F69C 1.325(5) . ?
C69 F69B 1.335(5) . ?
C69 F69A 1.345(5) . ?
C67A C70A 1.495(4) . ?
C70A F70B 1.3145 . ?
C70A F70A 1.3149 . ?
C70A F70C 1.3149 . ?
C70B F70F 1.3148 . ?
C70B F70E 1.3148 . ?
C70B F70D 1.3150 . ?
C71 C72 1.399(5) . ?
C71 C76 1.409(5) . ?
C72 C73A 1.395(5) . ?
C72 H72 0.9500 . ?
C74 C75 1.383(5) . ?
C74 C73A 1.391(5) . ?
C74 H74 0.9500 . ?
C75 C76 1.392(5) . ?
C75 C78 1.497(6) . ?
C76 H76 0.9500 . ?
C73A C77A 1.498(4) . ?
C77A F77B 1.3216 . ?
C77A F77A 1.3217 . ?
C77A F77C 1.3220 . ?
C77B F77D 1.3216 . ?
C77B F77F 1.3217 . ?
C77B F77E 1.3221 . ?
C78 F78B 1.320(5) . ?
C78 F78A 1.328(5) . ?
C78 F78C 1.355(5) . ?
C79 C80 1.402(5) . ?
C79 C84 1.411(5) . ?
C80 C81 1.401(5) . ?
C80 H80 0.9500 . ?
C81 C82 1.392(5) . ?
C81 C85 1.498(5) . ?
C82 C83 1.394(5) . ?
C82 H82 0.9500 . ?
C83 C84 1.388(5) . ?
C83 C86 1.505(5) . ?
C84 H84 0.9500 . ?
C85 F85B 1.332(5) . ?
C85 F85A 1.339(5) . ?
C85 F85C 1.356(5) . ?
C86 F86A 1.297(5) . ?
C86 F86C 1.302(5) . ?
C86 F86B 1.342(6) . ?
C87 C88 1.396(5) . ?
C87 C92 1.406(5) . ?
C88 C89 1.398(5) . ?
C88 H88 0.9500 . ?
C89 C90 1.379(6) . ?
C89 C93 1.504(6) . ?
C90 C91A 1.390(6) . ?
C90 H90 0.9500 . ?
C92 C91A 1.394(5) . ?
C92 H92 0.9500 . ?
C93 F93B 1.326(5) . ?
C93 F93C 1.333(5) . ?
C93 F93A 1.351(6) . ?
C91A C94A 1.492(4) . ?
C94A F94A 1.2982 . ?
C94A F94B 1.2983 . ?
C94A F94C 1.3003 . ?
C94B F94E 1.2986 . ?
C94B F94D 1.2989 . ?
C94B F94F 1.3003 . ?

loop_
_geom_torsion_atom_site_label_1
_geom_torsion_atom_site_label_2
_geom_torsion_atom_site_label_3
_geom_torsion_atom_site_label_4
_geom_torsion
_geom_torsion_site_symmetry_1
_geom_torsion_site_symmetry_2
_geom_torsion_site_symmetry_3
_geom_torsion_site_symmetry_4
_geom_torsion_publ_flag
N4 Ir1 N1 C9 -145.0(4) . . . . ?
C1 Ir1 N1 C9 129.8(5) . . . . ?
C5 Ir1 N1 C9 15.3(4) . . . . ?
C2 Ir1 N1 C9 -49.2(10) . . . . ?
C6 Ir1 N1 C9 53.9(4) . . . . ?
N4 Ir1 N1 N2 27.9(3) . . . . ?
C1 Ir1 N1 N2 -57.3(5) . . . . ?
C5 Ir1 N1 N2 -171.8(3) . . . . ?
C2 Ir1 N1 N2 123.7(8) . . . . ?
C6 Ir1 N1 N2 -133.2(3) . . . . ?
C9 N1 N2 C11 -2.1(4) . . . . ?
Ir1 N1 N2 C11 -176.8(3) . . . . ?
C9 N1 N2 C12 -172.7(3) . . . . ?
Ir1 N1 N2 C12 12.6(5) . . . . ?
C13 N3 N4 C15 1.1(5) . . . . ?
C12 N3 N4 C15 176.6(4) . . . . ?
C13 N3 N4 Ir1 175.8(3) . . . . ?
C12 N3 N4 Ir1 -8.7(5) . . . . ?
N1 Ir1 N4 C15 142.9(4) . . . . ?
C1 Ir1 N4 C15 -62.1(4) . . . . ?
C5 Ir1 N4 C15 52.4(7) . . . . ?
C2 Ir1 N4 C15 -23.9(5) . . . . ?
C6 Ir1 N4 C15 -125.5(6) . . . . ?
N1 Ir1 N4 N3 -30.1(3) . . . . ?
C1 Ir1 N4 N3 124.9(3) . . . . ?
C5 Ir1 N4 N3 -120.6(5) . . . . ?
C2 Ir1 N4 N3 163.1(3) . . . . ?
C6 Ir1 N4 N3 61.5(6) . . . . ?
N1 Ir1 C1 C2 -179.6(4) . . . . ?
N4 Ir1 C1 C2 95.7(4) . . . . ?
C5 Ir1 C1 C2 -66.2(4) . . . . ?
C6 Ir1 C1 C2 -101.3(4) . . . . ?
N1 Ir1 C1 C8 -58.0(6) . . . . ?
N4 Ir1 C1 C8 -142.6(3) . . . . ?
C5 Ir1 C1 C8 55.4(4) . . . . ?
C2 Ir1 C1 C8 121.6(5) . . . . ?
C6 Ir1 C1 C8 20.3(3) . . . . ?
C8 C1 C2 C3 2.3(8) . . . . ?
Ir1 C1 C2 C3 105.2(5) . . . . ?
C8 C1 C2 Ir1 -102.9(5) . . . . ?
N1 Ir1 C2 C1 179.3(7) . . . . ?
N4 Ir1 C2 C1 -85.6(3) . . . . ?
C5 Ir1 C2 C1 113.7(4) . . . . ?
C6 Ir1 C2 C1 75.9(3) . . . . ?
N1 Ir1 C2 C3 60.9(11) . . . . ?
N4 Ir1 C2 C3 156.0(5) . . . . ?
C1 Ir1 C2 C3 -118.4(6) . . . . ?
C5 Ir1 C2 C3 -4.7(5) . . . . ?
C6 Ir1 C2 C3 -42.5(5) . . . . ?
C1 C2 C3 C4 -92.6(7) . . . . ?
Ir1 C2 C3 C4 -11.7(7) . . . . ?
C2 C3 C4 C5 29.2(8) . . . . ?
C3 C4 C5 C6 48.9(8) . . . . ?
C3 C4 C5 Ir1 -32.7(7) . . . . ?
N1 Ir1 C5 C6 91.5(3) . . . . ?
N4 Ir1 C5 C6 -178.9(4) . . . . ?
C1 Ir1 C5 C6 -65.6(3) . . . . ?
C2 Ir1 C5 C6 -100.6(3) . . . . ?
N1 Ir1 C5 C4 -147.5(4) . . . . ?
N4 Ir1 C5 C4 -57.9(7) . . . . ?
C1 Ir1 C5 C4 55.4(4) . . . . ?
C2 Ir1 C5 C4 20.4(4) . . . . ?
C6 Ir1 C5 C4 121.0(5) . . . . ?
C4 C5 C6 C7 3.1(8) . . . . ?
Ir1 C5 C6 C7 106.4(4) . . . . ?
C4 C5 C6 Ir1 -103.3(5) . . . . ?
N1 Ir1 C6 C5 -90.4(3) . . . . ?
N4 Ir1 C6 C5 178.9(4) . . . . ?
C1 Ir1 C6 C5 114.2(3) . . . . ?
C2 Ir1 C6 C5 76.7(3) . . . . ?
N1 Ir1 C6 C7 151.5(4) . . . . ?
N4 Ir1 C6 C7 60.7(7) . . . . ?
C1 Ir1 C6 C7 -3.9(4) . . . . ?
C5 Ir1 C6 C7 -118.1(5) . . . . ?
C2 Ir1 C6 C7 -41.4(4) . . . . ?
C5 C6 C7 C8 -94.2(6) . . . . ?
Ir1 C6 C7 C8 -13.3(6) . . . . ?
C2 C1 C8 C7 47.5(7) . . . . ?
Ir1 C1 C8 C7 -33.8(5) . . . . ?
C6 C7 C8 C1 30.5(6) . . . . ?
N2 N1 C9 C10 2.2(5) . . . . ?
Ir1 N1 C9 C10 175.8(3) . . . . ?
N1 C9 C10 C11 -1.5(5) . . . . ?
N1 N2 C11 C10 1.2(5) . . . . ?
C12 N2 C11 C10 170.7(4) . . . . ?
C9 C10 C11 N2 0.2(5) . . . . ?
C11 N2 C12 N3 125.8(4) . . . . ?
N1 N2 C12 N3 -65.5(5) . . . . ?
N4 N3 C12 N2 63.1(5) . . . . ?
C13 N3 C12 N2 -122.3(5) . . . . ?
N4 N3 C13 C14 -1.0(5) . . . . ?
C12 N3 C13 C14 -176.0(4) . . . . ?
N3 C13 C14 C15 0.5(6) . . . . ?
N3 N4 C15 C14 -0.8(5) . . . . ?
Ir1 N4 C15 C14 -174.6(3) . . . . ?
C13 C14 C15 N4 0.2(6) . . . . ?
N8 Ir2 N5 C24 -144.4(4) . . . . ?
C16 Ir2 N5 C24 131.3(4) . . . . ?
C20 Ir2 N5 C24 16.2(4) . . . . ?
C17 Ir2 N5 C24 -45.3(9) . . . . ?
C21 Ir2 N5 C24 54.9(4) . . . . ?
N8 Ir2 N5 N6 30.6(3) . . . . ?
C16 Ir2 N5 N6 -53.6(5) . . . . ?
C20 Ir2 N5 N6 -168.7(3) . . . . ?
C17 Ir2 N5 N6 129.7(7) . . . . ?
C21 Ir2 N5 N6 -130.0(3) . . . . ?
C24 N5 N6 C26 -2.2(4) . . . . ?
Ir2 N5 N6 C26 -178.5(3) . . . . ?
C24 N5 N6 C27 -174.2(3) . . . . ?
Ir2 N5 N6 C27 9.4(5) . . . . ?
C28 N7 N8 C30 0.9(5) . . . . ?
C27 N7 N8 C30 177.6(4) . . . . ?
C28 N7 N8 Ir2 175.2(3) . . . . ?
C27 N7 N8 Ir2 -8.1(5) . . . . ?
N5 Ir2 N8 C30 141.1(4) . . . . ?
C16 Ir2 N8 C30 -63.8(5) . . . . ?
C20 Ir2 N8 C30 52.0(7) . . . . ?
C17 Ir2 N8 C30 -25.3(5) . . . . ?
C21 Ir2 N8 C30 -127.7(5) . . . . ?
N5 Ir2 N8 N7 -31.2(3) . . . . ?
C16 Ir2 N8 N7 123.8(3) . . . . ?
C20 Ir2 N8 N7 -120.4(5) . . . . ?
C17 Ir2 N8 N7 162.3(3) . . . . ?
C21 Ir2 N8 N7 59.9(6) . . . . ?
N8 Ir2 C16 C17 97.7(3) . . . . ?
N5 Ir2 C16 C17 -178.7(3) . . . . ?
C20 Ir2 C16 C17 -64.8(3) . . . . ?
C21 Ir2 C16 C17 -99.8(3) . . . . ?
N8 Ir2 C16 C23 -142.3(3) . . . . ?
N5 Ir2 C16 C23 -58.7(6) . . . . ?
C20 Ir2 C16 C23 55.2(4) . . . . ?
C17 Ir2 C16 C23 120.0(5) . . . . ?
C21 Ir2 C16 C23 20.2(3) . . . . ?
C23 C16 C17 C18 2.3(7) . . . . ?
Ir2 C16 C17 C18 105.5(5) . . . . ?
C23 C16 C17 Ir2 -103.2(4) . . . . ?
N8 Ir2 C17 C16 -84.1(3) . . . . ?
N5 Ir2 C17 C16 177.7(6) . . . . ?
C20 Ir2 C17 C16 115.0(3) . . . . ?
C21 Ir2 C17 C16 77.0(3) . . . . ?
N8 Ir2 C17 C18 156.1(4) . . . . ?
N5 Ir2 C17 C18 57.9(9) . . . . ?
C16 Ir2 C17 C18 -119.8(5) . . . . ?
C20 Ir2 C17 C18 -4.9(4) . . . . ?
C21 Ir2 C17 C18 -42.8(4) . . . . ?
C16 C17 C18 C19 -92.8(6) . . . . ?
Ir2 C17 C18 C19 -11.4(6) . . . . ?
C17 C18 C19 C20 28.7(7) . . . . ?
C18 C19 C20 C21 49.0(7) . . . . ?
C18 C19 C20 Ir2 -32.6(6) . . . . ?
N8 Ir2 C20 C21 -179.9(4) . . . . ?
N5 Ir2 C20 C21 91.9(3) . . . . ?
C16 Ir2 C20 C21 -65.3(3) . . . . ?
C17 Ir2 C20 C21 -100.2(3) . . . . ?
N8 Ir2 C20 C19 -59.4(6) . . . . ?
N5 Ir2 C20 C19 -147.6(3) . . . . ?
C16 Ir2 C20 C19 55.2(4) . . . . ?
C17 Ir2 C20 C19 20.3(3) . . . . ?
C21 Ir2 C20 C19 120.5(4) . . . . ?
C19 C20 C21 C22 2.3(7) . . . . ?
Ir2 C20 C21 C22 106.0(4) . . . . ?
C19 C20 C21 Ir2 -103.7(5) . . . . ?
N8 Ir2 C21 C20 179.9(4) . . . . ?
N5 Ir2 C21 C20 -90.0(3) . . . . ?
C16 Ir2 C21 C20 114.6(3) . . . . ?
C17 Ir2 C21 C20 76.6(3) . . . . ?
N8 Ir2 C21 C22 61.5(6) . . . . ?
N5 Ir2 C21 C22 151.6(3) . . . . ?
C16 Ir2 C21 C22 -3.8(3) . . . . ?
C20 Ir2 C21 C22 -118.4(4) . . . . ?
C17 Ir2 C21 C22 -41.8(3) . . . . ?
C20 C21 C22 C23 -93.9(5) . . . . ?
Ir2 C21 C22 C23 -13.1(5) . . . . ?
C17 C16 C23 C22 47.4(6) . . . . ?
Ir2 C16 C23 C22 -33.5(5) . . . . ?
C21 C22 C23 C16 30.4(5) . . . . ?
N6 N5 C24 C25 2.2(5) . . . . ?
Ir2 N5 C24 C25 177.8(3) . . . . ?
N5 C24 C25 C26 -1.5(5) . . . . ?
N5 N6 C26 C25 1.3(5) . . . . ?
C27 N6 C26 C25 172.3(4) . . . . ?
C24 C25 C26 N6 0.1(5) . . . . ?
C26 N6 C27 N7 125.8(4) . . . . ?
N5 N6 C27 N7 -63.8(5) . . . . ?
C28 N7 C27 N6 -120.9(5) . . . . ?
N8 N7 C27 N6 63.1(5) . . . . ?
N8 N7 C28 C29 -1.2(5) . . . . ?
C27 N7 C28 C29 -177.4(4) . . . . ?
N7 C28 C29 C30 1.0(6) . . . . ?
N7 N8 C30 C29 -0.2(5) . . . . ?
Ir2 N8 C30 C29 -173.5(3) . . . . ?
C28 C29 C30 N8 -0.5(6) . . . . ?
C39 B1 C31 C32 -104.5(4) . . . . ?
C55 B1 C31 C32 14.2(5) . . . . ?
C47 B1 C31 C32 134.8(4) . . . . ?
C39 B1 C31 C36 71.7(4) . . . . ?
C55 B1 C31 C36 -169.6(3) . . . . ?
C47 B1 C31 C36 -49.0(4) . . . . ?
C36 C31 C32 C33 -1.1(6) . . . . ?
B1 C31 C32 C33 175.3(4) . . . . ?
C31 C32 C33 C34 -1.1(6) . . . . ?
C31 C32 C33 C37 177.6(4) . . . . ?
C32 C33 C34 C35 1.7(6) . . . . ?
C37 C33 C34 C35 -176.9(4) . . . . ?
C33 C34 C35 C36 -0.1(6) . . . . ?
C33 C34 C35 C38 -178.4(4) . . . . ?
C34 C35 C36 C31 -2.2(6) . . . . ?
C38 C35 C36 C31 176.0(4) . . . . ?
C32 C31 C36 C35 2.7(6) . . . . ?
B1 C31 C36 C35 -173.8(4) . . . . ?
C34 C33 C37 F37A -136.7(4) . . . . ?
C32 C33 C37 F37A 44.6(5) . . . . ?
C34 C33 C37 F37C -13.9(6) . . . . ?
C32 C33 C37 F37C 167.3(4) . . . . ?
C34 C33 C37 F37B 104.5(4) . . . . ?
C32 C33 C37 F37B -74.2(5) . . . . ?
C36 C35 C38 F38B -83.1(5) . . . . ?
C34 C35 C38 F38B 95.1(5) . . . . ?
C36 C35 C38 F38A 38.6(6) . . . . ?
C34 C35 C38 F38A -143.2(4) . . . . ?
C36 C35 C38 F38C 158.1(4) . . . . ?
C34 C35 C38 F38C -23.7(6) . . . . ?
C55 B1 C39 C44 -132.9(3) . . . . ?
C31 B1 C39 C44 -12.5(5) . . . . ?
C47 B1 C39 C44 106.8(4) . . . . ?
C55 B1 C39 C40 46.2(4) . . . . ?
C31 B1 C39 C40 166.6(3) . . . . ?
C47 B1 C39 C40 -74.0(4) . . . . ?
C44 C39 C40 C41 -0.9(5) . . . . ?
B1 C39 C40 C41 179.9(3) . . . . ?
C39 C40 C41 C42 0.7(5) . . . . ?
C39 C40 C41 C45 178.1(3) . . . . ?
C40 C41 C42 C43 -0.7(5) . . . . ?
C45 C41 C42 C43 -178.1(3) . . . . ?
C41 C42 C43 C44 0.8(5) . . . . ?
C41 C42 C43 C46 -178.7(3) . . . . ?
C42 C43 C44 C39 -1.0(5) . . . . ?
C46 C43 C44 C39 178.5(3) . . . . ?
C40 C39 C44 C43 1.0(5) . . . . ?
B1 C39 C44 C43 -179.8(3) . . . . ?
C40 C41 C45 F45B 152.4(4) . . . . ?
C42 C41 C45 F45B -30.2(5) . . . . ?
C40 C41 C45 F45A 31.2(5) . . . . ?
C42 C41 C45 F45A -151.3(3) . . . . ?
C40 C41 C45 F45C -87.3(4) . . . . ?
C42 C41 C45 F45C 90.1(4) . . . . ?
C42 C43 C46 F46C 149.9(4) . . . . ?
C44 C43 C46 F46C -29.6(5) . . . . ?
C42 C43 C46 F46B 27.8(5) . . . . ?
C44 C43 C46 F46B -151.8(4) . . . . ?
C42 C43 C46 F46A -90.1(5) . . . . ?
C44 C43 C46 F46A 90.3(5) . . . . ?
C39 B1 C47 C48 13.0(5) . . . . ?
C55 B1 C47 C48 -105.6(4) . . . . ?
C31 B1 C47 C48 133.8(3) . . . . ?
C39 B1 C47 C52 -171.0(3) . . . . ?
C55 B1 C47 C52 70.4(4) . . . . ?
C31 B1 C47 C52 -50.2(4) . . . . ?
C52 C47 C48 C49 -0.7(5) . . . . ?
B1 C47 C48 C49 175.5(3) . . . . ?
C47 C48 C49 C50 -1.1(6) . . . . ?
C47 C48 C49 C53 -178.2(4) . . . . ?
C48 C49 C50 C51 1.2(6) . . . . ?
C53 C49 C50 C51 178.3(4) . . . . ?
C49 C50 C51 C52 0.5(5) . . . . ?
C49 C50 C51 C54 -176.7(4) . . . . ?
C50 C51 C52 C47 -2.3(6) . . . . ?
C54 C51 C52 C47 175.0(4) . . . . ?
C48 C47 C52 C51 2.3(5) . . . . ?
B1 C47 C52 C51 -174.0(3) . . . . ?
C50 C49 C53 F53A 0.4(6) . . . . ?
C48 C49 C53 F53A 177.6(4) . . . . ?
C50 C49 C53 F53B -121.2(4) . . . . ?
C48 C49 C53 F53B 56.0(6) . . . . ?
C50 C49 C53 F53C 120.4(4) . . . . ?
C48 C49 C53 F53C -62.4(5) . . . . ?
C50 C51 C54 F54B 125.6(4) . . . . ?
C52 C51 C54 F54B -51.7(5) . . . . ?
C50 C51 C54 F54A 3.8(6) . . . . ?
C52 C51 C54 F54A -173.5(4) . . . . ?
C50 C51 C54 F54C -115.1(4) . . . . ?
C52 C51 C54 F54C 67.6(5) . . . . ?
C39 B1 C55 C56 -133.6(3) . . . . ?
C31 B1 C55 C56 105.8(4) . . . . ?
C47 B1 C55 C56 -13.4(5) . . . . ?
C39 B1 C55 C60 46.7(4) . . . . ?
C31 B1 C55 C60 -73.9(4) . . . . ?
C47 B1 C55 C60 166.9(3) . . . . ?
C60 C55 C56 C57 0.9(5) . . . . ?
B1 C55 C56 C57 -178.8(3) . . . . ?
C55 C56 C57 C58 -0.1(6) . . . . ?
C55 C56 C57 C61 -175.5(4) . . . . ?
C56 C57 C58 C59A -0.5(6) . . . . ?
C61 C57 C58 C59A 174.9(4) . . . . ?
C56 C55 C60 C59A -1.1(5) . . . . ?
B1 C55 C60 C59A 178.6(3) . . . . ?
C58 C57 C61 F61C 147.2(4) . . . . ?
C56 C57 C61 F61C -37.3(5) . . . . ?
C58 C57 C61 F61B 26.6(6) . . . . ?
C56 C57 C61 F61B -157.9(4) . . . . ?
C58 C57 C61 F61A -93.6(5) . . . . ?
C56 C57 C61 F61A 81.9(5) . . . . ?
C57 C58 C59A C60 0.3(6) . . . . ?
C57 C58 C59A C62A 177.1(4) . . . . ?
C55 C60 C59A C58 0.5(6) . . . . ?
C55 C60 C59A C62A -176.4(3) . . . . ?
C58 C59A C62A F62A 138.3(3) . . . . ?
C60 C59A C62A F62A -44.8(4) . . . . ?
C58 C59A C62A F62B 5.4(4) . . . . ?
C60 C59A C62A F62B -177.7(3) . . . . ?
C58 C59A C62A F62C -111.6(3) . . . . ?
C60 C59A C62A F62C 65.3(4) . . . . ?
C79 B2 C63 C64 45.0(4) . . . . ?
C71 B2 C63 C64 -75.7(4) . . . . ?
C87 B2 C63 C64 164.8(3) . . . . ?
C79 B2 C63 C68 -134.4(3) . . . . ?
C71 B2 C63 C68 104.9(4) . . . . ?
C87 B2 C63 C68 -14.6(5) . . . . ?
C68 C63 C64 C65 0.4(5) . . . . ?
B2 C63 C64 C65 -179.1(3) . . . . ?
C63 C64 C65 C66 -0.2(5) . . . . ?
C63 C64 C65 C69 177.5(3) . . . . ?
C64 C65 C66 C67A -0.4(5) . . . . ?
C69 C65 C66 C67A -178.2(3) . . . . ?
C64 C63 C68 C67A 0.2(5) . . . . ?
B2 C63 C68 C67A 179.6(3) . . . . ?
C64 C65 C69 F69C 151.0(4) . . . . ?
C66 C65 C69 F69C -31.2(5) . . . . ?
C64 C65 C69 F69B -87.7(4) . . . . ?
C66 C65 C69 F69B 90.1(4) . . . . ?
C64 C65 C69 F69A 31.0(5) . . . . ?
C66 C65 C69 F69A -151.2(3) . . . . ?
C65 C66 C67A C68 1.0(5) . . . . ?
C65 C66 C67A C70A -178.1(3) . . . . ?
C63 C68 C67A C66 -0.9(5) . . . . ?
C63 C68 C67A C70A 178.2(3) . . . . ?
C66 C67A C70A F70B -110.3(3) . . . . ?
C68 C67A C70A F70B 70.5(3) . . . . ?
C66 C67A C70A F70A 126.6(3) . . . . ?
C68 C67A C70A F70A -52.6(3) . . . . ?
C66 C67A C70A F70C 8.4(4) . . . . ?
C68 C67A C70A F70C -170.8(2) . . . . ?
C79 B2 C71 C72 -106.5(4) . . . . ?
C63 B2 C71 C72 12.2(5) . . . . ?
C87 B2 C71 C72 132.7(4) . . . . ?
C79 B2 C71 C76 70.1(4) . . . . ?
C63 B2 C71 C76 -171.2(3) . . . . ?
C87 B2 C71 C76 -50.7(4) . . . . ?
C76 C71 C72 C73A -1.3(5) . . . . ?
B2 C71 C72 C73A 175.4(3) . . . . ?
C73A C74 C75 C76 0.1(5) . . . . ?
C73A C74 C75 C78 -175.7(4) . . . . ?
C74 C75 C76 C71 -2.2(6) . . . . ?
C78 C75 C76 C71 173.6(4) . . . . ?
C72 C71 C76 C75 2.8(5) . . . . ?
B2 C71 C76 C75 -174.2(3) . . . . ?
C75 C74 C73A C72 1.4(6) . . . . ?
C75 C74 C73A C77A -173.0(4) . . . . ?
C71 C72 C73A C74 -0.7(6) . . . . ?
C71 C72 C73A C77A 173.6(4) . . . . ?
C74 C73A C77A F77B -159.5(3) . . . . ?
C72 C73A C77A F77B 26.1(4) . . . . ?
C74 C73A C77A F77A -27.0(4) . . . . ?
C72 C73A C77A F77A 158.6(3) . . . . ?
C74 C73A C77A F77C 91.2(4) . . . . ?
C72 C73A C77A F77C -83.2(4) . . . . ?
C74 C75 C78 F78B 118.1(4) . . . . ?
C76 C75 C78 F78B -57.7(5) . . . . ?
C74 C75 C78 F78A -3.6(6) . . . . ?
C76 C75 C78 F78A -179.5(4) . . . . ?
C74 C75 C78 F78C -123.2(4) . . . . ?
C76 C75 C78 F78C 61.0(5) . . . . ?
C63 B2 C79 C80 -132.0(4) . . . . ?
C71 B2 C79 C80 -11.6(5) . . . . ?
C87 B2 C79 C80 108.2(4) . . . . ?
C63 B2 C79 C84 48.6(4) . . . . ?
C71 B2 C79 C84 169.0(3) . . . . ?
C87 B2 C79 C84 -71.2(4) . . . . ?
C84 C79 C80 C81 0.8(5) . . . . ?
B2 C79 C80 C81 -178.6(3) . . . . ?
C79 C80 C81 C82 0.1(6) . . . . ?
C79 C80 C81 C85 -175.9(3) . . . . ?
C80 C81 C82 C83 -0.7(6) . . . . ?
C85 C81 C82 C83 175.3(4) . . . . ?
C81 C82 C83 C84 0.4(6) . . . . ?
C81 C82 C83 C86 178.8(4) . . . . ?
C82 C83 C84 C79 0.6(6) . . . . ?
C86 C83 C84 C79 -177.8(4) . . . . ?
C80 C79 C84 C83 -1.2(5) . . . . ?
B2 C79 C84 C83 178.3(3) . . . . ?
C82 C81 C85 F85B 144.8(4) . . . . ?
C80 C81 C85 F85B -39.1(5) . . . . ?
C82 C81 C85 F85A 23.7(6) . . . . ?
C80 C81 C85 F85A -160.2(4) . . . . ?
C82 C81 C85 F85C -96.2(4) . . . . ?
C80 C81 C85 F85C 79.9(5) . . . . ?
C84 C83 C86 F86A -46.1(6) . . . . ?
C82 C83 C86 F86A 135.5(4) . . . . ?
C84 C83 C86 F86C -176.5(4) . . . . ?
C82 C83 C86 F86C 5.1(6) . . . . ?
C84 C83 C86 F86B 66.8(5) . . . . ?
C82 C83 C86 F86B -111.6(4) . . . . ?
C79 B2 C87 C88 12.3(5) . . . . ?
C63 B2 C87 C88 -106.0(4) . . . . ?
C71 B2 C87 C88 133.4(4) . . . . ?
C79 B2 C87 C92 -171.0(3) . . . . ?
C63 B2 C87 C92 70.7(4) . . . . ?
C71 B2 C87 C92 -49.9(4) . . . . ?
C92 C87 C88 C89 -2.3(6) . . . . ?
B2 C87 C88 C89 174.6(4) . . . . ?
C87 C88 C89 C90 0.2(6) . . . . ?
C87 C88 C89 C93 177.7(4) . . . . ?
C88 C89 C90 C91A 1.2(6) . . . . ?
C93 C89 C90 C91A -176.2(4) . . . . ?
C88 C87 C92 C91A 3.1(6) . . . . ?
B2 C87 C92 C91A -173.8(4) . . . . ?
C90 C89 C93 F93B -137.6(4) . . . . ?
C88 C89 C93 F93B 44.9(6) . . . . ?
C90 C89 C93 F93C -14.8(6) . . . . ?
C88 C89 C93 F93C 167.7(4) . . . . ?
C90 C89 C93 F93A 103.3(5) . . . . ?
C88 C89 C93 F93A -74.2(5) . . . . ?
C89 C90 C91A C92 -0.3(6) . . . . ?
C89 C90 C91A C94A 178.5(4) . . . . ?
C87 C92 C91A C90 -1.9(6) . . . . ?
C87 C92 C91A C94A 179.3(4) . . . . ?
C90 C91A C94A F94A 91.5(4) . . . . ?
C92 C91A C94A F94A -89.7(4) . . . . ?
C90 C91A C94A F94B -142.3(3) . . . . ?
C92 C91A C94A F94B 36.5(5) . . . . ?
C90 C91A C94A F94C -25.3(4) . . . . ?
C92 C91A C94A F94C 153.5(3) . . . . ?
